data_7130939
loop_
_publ_author_name
'Aguirre Quintana, Luis M.'
'Rajeshkumar, Thayalan'
'Jiang, Ningxin'
'Niklas, Julie'
'Bacsa, John'
'Maron, Laurent'
'La Pierre, Henry Storms'

_publ_section_title
;
 Elemental Chalcogen Reactions of a Tetravalent Uranium Imidophosphorane
 Complex: Cleavage of Dioxygen
;
_journal_name_full 'Chemical Communications'
_journal_paper_doi 10.1039/D2CC05066H
_journal_year 2022
_chemical_formula_moiety 'C60 H120 N16 P4 Se2.688 U'
_chemical_formula_sum 'C72.5 H140 N16 O2 P4 Se2.69 U'
_chemical_formula_weight 1842.23
_space_group_crystal_system monoclinic
_space_group_IT_number 14
_space_group_name_Hall '-P 2yn'
_space_group_name_H-M_alt 'P 1 21/n 1'
_atom_sites_solution_hydrogens geom
_atom_sites_solution_primary direct
_audit_creation_date 2022-09-06
_audit_creation_method
;FinalCif V109 by Daniel Kratzert, Freiburg 2022,
https://dkratzert.de/finalcif.html
;
_audit_update_record
;
2022-09-06 deposited with the CCDC.	2022-11-01 downloaded from the CCDC.
;
_cell_angle_alpha 90
_cell_angle_beta 96.244(2)
_cell_angle_gamma 90
_cell_formula_units_Z 4
_cell_length_a 14.4586(9)
_cell_length_b 27.1124(13)
_cell_length_c 22.5764(12)
_cell_measurement_reflns_used 9797
_cell_measurement_temperature 100(2)
_cell_measurement_theta_max 24.83
_cell_measurement_theta_min 2.36
_cell_volume 8797.6(8)
_computing_cell_refinement 'SAINT v8.37A (Bruker, 2013)'
_computing_data_collection 'APEX2  v2016.5-1 (Bruker, 2014)'
_computing_data_reduction 'SAINT v8.37A (Bruker, 2013)'
_computing_molecular_graphics 'Olex2 1.5-alpha (Dolomanov et al., 2009)'
_computing_publication_material 'Olex2 1.5-alpha (Dolomanov et al., 2009)'
_computing_structure_refinement 'SHELXL-2014 (Sheldrick, 2015)'
_computing_structure_solution 'SHELXT (Sheldrick, 2015)'
_diffrn_ambient_environment N~2~
_diffrn_ambient_temperature 100(2)
_diffrn_detector HPAD
_diffrn_detector_area_resol_mean 7.41
_diffrn_detector_type 'Bruker PHOTON II'
_diffrn_measured_fraction_theta_full 0.997
_diffrn_measured_fraction_theta_max 0.997
_diffrn_measurement_device 'four-circle diffractometer'
_diffrn_measurement_device_type 'Bruker D8 VENTURE dual wavelength Mo/Cu'
_diffrn_measurement_method '\w and \f scans'
_diffrn_measurement_specimen_support 'MiTeGen micromount'
_diffrn_radiation_monochromator 'mirror optics'
_diffrn_radiation_probe x-ray
_diffrn_radiation_type MoK\a
_diffrn_radiation_wavelength 0.71073
_diffrn_reflns_av_R_equivalents 0.1416
_diffrn_reflns_av_unetI/netI 0.0515
_diffrn_reflns_Laue_measured_fraction_full 0.997
_diffrn_reflns_Laue_measured_fraction_max 0.997
_diffrn_reflns_limit_h_max 17
_diffrn_reflns_limit_h_min -17
_diffrn_reflns_limit_k_max 31
_diffrn_reflns_limit_k_min -31
_diffrn_reflns_limit_l_max 26
_diffrn_reflns_limit_l_min -26
_diffrn_reflns_number 208409
_diffrn_reflns_point_group_measured_fraction_full 0.997
_diffrn_reflns_point_group_measured_fraction_max 0.997
_diffrn_reflns_theta_full 24.713
_diffrn_reflns_theta_max 24.713
_diffrn_reflns_theta_min 1.917
_diffrn_source 'microfocus sealed X-ray tube'
_diffrn_source_current 1.4
_diffrn_source_power 0.05
_diffrn_source_type 'Incoatec I\ms'
_diffrn_source_voltage 50
_diffrn_standards_number 0
_exptl_absorpt_coefficient_mu 3.080
_exptl_absorpt_correction_T_max 0.7417
_exptl_absorpt_correction_T_min 0.6190
_exptl_absorpt_correction_type multi-scan
_exptl_absorpt_process_details
;
SADABS-2016/2 (Bruker,2016/2) was used for absorption correction.
wR2(int) was 0.1133 before and 0.1036 after correction.
The Ratio of minimum to maximum transmission is 0.8346.
The \l/2 correction factor is Not present.
;
_exptl_crystal_colour green
_exptl_crystal_colour_primary green
_exptl_crystal_density_diffrn 1.391
_exptl_crystal_description prism
_exptl_crystal_F_000 3786
_exptl_crystal_size_max 0.3
_exptl_crystal_size_mid 0.2
_exptl_crystal_size_min 0.1
_refine_diff_density_max 1.446
_refine_diff_density_min -1.310
_refine_diff_density_rms 0.156
_refine_ls_extinction_method none
_refine_ls_goodness_of_fit_ref 1.047
_refine_ls_hydrogen_treatment constr
_refine_ls_matrix_type full
_refine_ls_number_parameters 961
_refine_ls_number_reflns 14932
_refine_ls_number_restraints 3577
_refine_ls_restrained_S_all 1.179
_refine_ls_R_factor_all 0.1005
_refine_ls_R_factor_gt 0.0799
_refine_ls_shift/su_max 0.002
_refine_ls_shift/su_mean 0.000
_refine_ls_structure_factor_coef Fsqd
_refine_ls_weighting_details 'w=1/[\s^2^(Fo^2^)+(0.0375P)^2^+156.1268P] where P=(Fo^2^+2Fc^2^)/3'
_refine_ls_weighting_scheme calc
_refine_ls_wR_factor_gt 0.1629
_refine_ls_wR_factor_ref 0.1746
_reflns_Friedel_coverage 0.000
_reflns_number_gt 11981
_reflns_number_total 14932
_reflns_threshold_expression 'I > 2\s(I)'
_cod_data_source_file d2cc05066h2.cif
_cod_data_source_block laq-rad_se3
_cod_original_formula_sum 'C72.50 H140 N16 O2 P4 Se2.69 U'
_cod_database_code 7130939
_shelx_shelxl_version_number 2018/3
_olex2_refinement_description
;
1. Fixed Uiso
 At 1.2 times of:
  All C(H,H) groups
2. Shared sites
{U1A, U1B}
3. Restrained distances
 Se5-Se4
 2.323 with sigma of 0.01
 C5_21-C4_21 = C2_21-C1_21
 1.525 with sigma of 0.002
 C2_21-C1_21
 1.52 with sigma of 0.01
 C4_21-C3_21 = C3_21-C2_21 = C9_21-C8_21 = C8_21-C7_21 = C7_21-C6_21 = C9_21-
 C10_21
 1.525 with sigma of 0.002
 C5_25-C1_25
 2.535 with sigma of 0.01
 N2_1-P1_1
 1.72 with sigma of 0.02
 C1_1-C2_1 = C13_1-C14_1 = C4_1-C5_1 = C8_1-C9_1 = N1_1-P1_1
 1.53 with sigma of 0.02
 N4_1-P1_1
 1.68 with sigma of 0.02
 N3_1-P1_1
 1.69 with sigma of 0.02
 C1_1-N2_1 = C5_1-N2_1 = C6_1-N3_1
 1.48 with sigma of 0.02
 C10_1-N3_1 = C11_1-N4_1 = C15_1-N4_1
 1.46 with sigma of 0.02
 C10_1-C9_1 = C2_1-C3_1 = C3_1-C4_1 = C7_1-C8_1
 1.52 with sigma of 0.02
 C11_1-C12_1 = C14_1-C15_1 = C6_1-C7_1
 1.51 with sigma of 0.02
 C12_1-C11_1 = C15_1-C14_1 = C14_1-C13_1 = C13_1-C12_1
 1.525 with sigma of 0.002
 C12_1-C13_1
 1.54 with sigma of 0.02
 N3_22-C10_22 = N3_22-C6_22
 1.495 with sigma of 0.02
 H5A_22-H11A_24 = H11A_24-H11B_24
 -2.2 with sigma of 0.02
 H5A_24-C10_24
 -2.5 with sigma of 0.01
 C15_24-C11_24
 2.535 with sigma of 0.01
 C15_1-P1_1
 2.78 with sigma of 0.04
 C5_1-P1_1 = N1_1-N3_1
 2.69 with sigma of 0.04
 C1_1-P1_1 = N2_1-N4_1
 2.62 with sigma of 0.04
 C6_1-P1_1
 2.65 with sigma of 0.04
 C11_1-P1_1
 2.73 with sigma of 0.04
 C10_1-P1_1
 2.77 with sigma of 0.04
 N1_1-N2_1
 2.81 with sigma of 0.04
 N1_1-N4_1
 2.68 with sigma of 0.04
 C4_1-N2_1
 2.47 with sigma of 0.04
 N2_1-N3_1
 2.61 with sigma of 0.04
 N3_1-N4_1
 2.72 with sigma of 0.04
 C14_1-N4_1
 2.45 with sigma of 0.04
 C1_1-C3_1 = C10_1-C8_1 = C11_1-C13_1
 2.51 with sigma of 0.04
 C1_1-C5_1
 2.42 with sigma of 0.04
 C2_1-C4_1
 2.49 with sigma of 0.04
 C3_1-C5_1
 2.53 with sigma of 0.04
 C13_1-C15_1 = C6_1-C8_1 = C7_1-C9_1
 2.5 with sigma of 0.04
 C10_1-C6_1 = C11_1-C15_1
 2.43 with sigma of 0.04
 C12_1-C14_1
 2.52 with sigma of 0.04
 U1A-N1_25 \\sim U1B-N1_24
 with sigma of 0.002
 U1B-N1_24 \\sim U1A-N1_25
 with sigma of 0.02
 U1A-N1_21 \\sim U1B-N1_22
 with sigma of 0.002
 U1B-N1_23 \\sim U1A-N1_26
 with sigma of 0.002
 U1A-N1_25 \\sim U1B-N1_25
 with sigma of 0.002
 U1B-N1_25 \\sim U1A-N1_24
 with sigma of 0.003
 U1A-N1_1 \\sim U1B-N1_1
 with sigma of 0.002
 U1A-Se3 \\sim U1A-Se1
 with sigma of 0.003
 Se3-Se2 \\sim Se2-Se1
 with sigma of 0.002
 U1B-Se4 \\sim U1B-Se5
 with sigma of 0.003
 U1B-Se5 \\sim U1B-Se4
 with sigma of 0.002
 P1_25-N2_25 \\sim P1_26-N2_26 \\sim P1_1-N2_1 \\sim P1_21-N4_21
 with sigma of 0.002
 P1_22-N2_21 \\sim P1_23-N3_26
 with sigma of 0.002
 N3_21-C6_21 \\sim N3_21-C10_21 \\sim N2_21-C5_21 \\sim N2_21-C1_21 \\sim
N4_21-C15_21 \\sim N4_21-
 C11_21
 with sigma of 0.002
 P1_22-N2_22 \\sim P1_22-N2_21
 with sigma of 0.0002
 N2_21-C1_21 \\sim N2_21-C5_21 \\sim N4_21-C11_21 \\sim N2_1-C5_1 \\sim
N2_1-C1_1
 with sigma of 0.002
 N4_21-C11_21 \\sim N4_21-C15_21
 with sigma of 0.002
 P1_25-N4_24 \\sim P1_25-N4_25 \\sim P1_23-N3_23
 with sigma of 0.002
 P1_25-N2_25 \\sim P1_25-N4_25 \\sim P1_25-N3_25
 with sigma of 0.002
 P1_23-N3_23 \\sim P1_23-N3_26
 with sigma of 0.002
4. Uiso/Uaniso restraints and constraints
All non-hydrogen atoms have similar U: within 1A with sigma of 0.04 and sigma
for terminal atoms of 0.08 within 1A
Uanis(U1A) \\sim Ueq, Uanis(U1B) \\sim Ueq: with sigma of 0.002 and sigma for
terminal atoms of 0.004
Uanis(U1B) \\sim Ueq, Uanis(U1A) \\sim Ueq: with sigma of 0.002 and sigma for
terminal atoms of 0.004
Uanis(U1A) \\sim Ueq, Uanis(N1_1) \\sim Ueq, Uanis(N1_21) \\sim Ueq: with sigma
of 0.002 and sigma for terminal atoms of 0.004
Uanis(C5_22) \\sim Ueq, Uanis(C5_21) \\sim Ueq, Uanis(N2_22) \\sim Ueq,
Uanis(N2_21) \\sim Ueq, Uanis(C1_21) \\sim Ueq: with sigma of 0.002 and sigma
for terminal atoms of 0.004
Uanis(N1_26) \\sim Ueq, Uanis(N1_23) \\sim Ueq: with sigma of 0.02 and sigma
for terminal atoms of 0.04
Uanis(N4_26) \\sim Ueq, Uanis(N4_23) \\sim Ueq: with sigma of 0.002 and sigma
for terminal atoms of 0.004
Uanis(U1A) = Uanis(U1B)
Uanis(P1_21) = Uanis(P1_22)
Uanis(N1_21) = Uanis(N1_22)
Uanis(N2_22) = Uanis(N2_21)
Uanis(N3_21) = Uanis(N3_22)
Uanis(N4_21) = Uanis(N4_22)
Uanis(C2_22) = Uanis(C1_21)
Uanis(C3_22) = Uanis(C3_21)
Uanis(C4_21) = Uanis(C4_22)
Uanis(C5_22) = Uanis(C5_21)
Uanis(C6_21) = Uanis(C6_22)
Uanis(C7_21) = Uanis(C7_22)
Uanis(C8_21) = Uanis(C8_22)
Uanis(C9_21) = Uanis(C9_22)
Uanis(C10_21) = Uanis(C10_22)
Uanis(C11_21) = Uanis(C11_22)
Uanis(C12_21) = Uanis(C12_22)
Uanis(C13_21) = Uanis(C13_22)
Uanis(C14_21) = Uanis(C14_22)
Uanis(C15_21) = Uanis(C15_22)
Uanis(P1_24) = Uanis(P1_25)
Uanis(N1_24) = Uanis(N1_25)
Uanis(N2_24) = Uanis(N2_25)
Uanis(N3_24) = Uanis(N3_25)
Uanis(N4_24) = Uanis(N4_25)
Uanis(C1_24) = Uanis(C1_25)
Uanis(C2_24) = Uanis(C2_25)
Uanis(C3_24) = Uanis(C3_25)
Uanis(C4_24) = Uanis(C4_25)
Uanis(C5_24) = Uanis(C5_25)
Uanis(C6_24) = Uanis(C6_25)
Uanis(C7_24) = Uanis(C7_25)
Uanis(C8_24) = Uanis(C8_25)
Uanis(C9_24) = Uanis(C9_25)
Uanis(C10_24) = Uanis(C10_25)
Uanis(C11_24) = Uanis(C11_25)
Uanis(C12_25) = Uanis(C12_24)
Uanis(C13_25) = Uanis(C13_24)
Uanis(C14_25) = Uanis(C14_24) = Uanis(C13_24)
Uanis(C15_25) = Uanis(C15_24)
Uanis(P1_26) = Uanis(P1_23)
Uanis(N1_26) = Uanis(N1_23)
Uanis(N2_26) = Uanis(N2_23)
Uanis(N3_26) = Uanis(N3_23)
Uanis(N4_26) = Uanis(N4_23)
Uanis(C1_26) = Uanis(C1_23)
Uanis(C2_26) = Uanis(C2_23)
Uanis(C3_26) = Uanis(C3_23)
Uanis(C4_26) = Uanis(C4_23)
Uanis(C5_26) = Uanis(C5_23)
Uanis(C6_26) = Uanis(C6_23)
Uanis(C7_26) = Uanis(C7_23)
Uanis(C9_23) = Uanis(C9_26)
Uanis(C10_26) = Uanis(C10_23)
Uanis(C11_26) = Uanis(C11_23)
Uanis(C12_26) = Uanis(C12_23)
Uanis(C13_26) = Uanis(C13_23)
Uanis(C14_26) = Uanis(C14_23)
Uanis(C15_26) = Uanis(C15_23)
5. Rigid body (RIGU) restrains
 U1A, N4_24, Se1, C7_26, Se2, C8_24, Se3, N3_26, P1_1, C15_26, N1_1, C4_24,
 N2_1, C12_24, N3_1, N4_1, C3_26, C1_1, C11_26, C2_1, N2_24, C3_1, C2_24, C4_1,
 C6_24, C5_1, C10_24, C6_1, C14_24, C7_1, C8_1, N1_26, C9_1, C1_26, C10_1,
 C5_26, C11_1, C9_26, C12_1, C13_26, C13_1, N1_24, C14_1, N3_24, C15_1, C1_24,
 P1_21, C3_24, N1_21, C5_24, N2_21, C7_24, N3_21, C9_24, N4_21, C11_24, C1_21,
 C13_24, C2_21, C15_24, C3_21, C4_21, C5_21, P1_26, C6_21, N2_26, C7_21, N4_26,
 C8_21, C2_26, C9_21, C4_26, C10_21, C6_26, C11_21, C8_26, C12_21, C10_26,
 C13_21, C12_26, C14_21, C14_26, C15_21, P1_24
 with sigma for 1-2 distances of 0.002 and sigma for 1-3 distances of 0.002
 Se1, Se2, Se3
 with sigma for 1-2 distances of 0.0002 and sigma for 1-3 distances of 0.0002
 U1B, C12_23, P1_23, Se4, C13_25, Se5, C4_23, P1_22, C9_25, N1_22, N2_22,
 N4_23, N3_22, C8_23, N4_22, C7_25, C1_22, C11_25, C2_22, C15_25, C3_22, C4_22,
 N2_23, C5_22, C2_23, C6_22, C6_23, C7_22, C10_23, C8_22, C14_23, C9_22, C8_25,
 C10_22, C10_25, C11_22, C12_25, C12_22, C14_25, C13_22, C14_22, C15_22, P1_25,
 N1_23, N1_25, N3_23, N2_25, C1_23, N3_25, C3_23, N4_25, C5_23, C1_25, C7_23,
 C2_25, C9_23, C3_25, C11_23, C4_25, C13_23, C5_25, C15_23, C6_25
 with sigma for 1-2 distances of 0.0002 and sigma for 1-3 distances of 0.0002
 Se4, Se5
 with sigma for 1-2 distances of 0.0002 and sigma for 1-3 distances of 0.0002
 P1_22, N2_22
 with sigma for 1-2 distances of 0.002 and sigma for 1-3 distances of 0.004
 with sigma for 1-2 distances of 0.002 and sigma for 1-3 distances of 0.004
6. Same fragment restrains
{P1_25, N1_25, N2_25, N3_25, N4_25, C1_25, C2_25, C3_25, C4_25, C5_25, C6_25,
C7_25, C8_25, C9_25, C10_25, C11_25, C12_25, C13_25, C14_25, C15_25}
{P1_26, N1_26, N2_26, N3_26, N4_26, C1_26, C2_26, C3_26, C4_26, C5_26, C6_26,
C7_26, C8_26, C9_26, C10_26, C11_26, C12_26, C13_26, C14_26, C15_26}
{P1_1, N1_1, N2_1, N3_1, N4_1, C1_1, C2_1, C3_1, C4_1, C5_1, C6_1, C7_1, C8_1,
C9_1, C10_1, C11_1, C12_1, C13_1, C14_1, C15_1}
{P1_22, N1_22, N2_22, N3_22, N4_22, C1_22, C2_22, C3_22, C4_22, C5_22, C6_22,
C7_22, C8_22, C9_22, C10_22, C11_22, C12_22, C13_22, C14_22, C15_22}
{P1_23, N1_23, N2_23, N3_23, N4_23, C1_23, C2_23, C3_23, C4_23, C5_23, C6_23,
C7_23, C8_23, C9_23, C10_23, C11_23, C12_23, C13_23, C14_23, C15_23}
{P1_24, N1_24, N2_24, N3_24, N4_24, C1_24, C2_24, C3_24, C4_24, C5_24, C6_24,
C7_24, C8_24, C9_24, C10_24, C11_24, C12_24, C13_24, C14_24, C15_24}
as
{P1_21, N1_21, N2_21, N3_21, N4_21, C1_21, C2_21, C3_21, C4_21, C5_21, C6_21,
C7_21, C8_21, C9_21, C10_21, C11_21, C12_21, C13_21, C14_21, C15_21} sigma for
1-2: 0.002 1-3: 0.002
7. Others
 Fixed Sof: U1A(0.68839) Se1(0.68839) Se2(0.68839) Se3(0.68839) U1B(0.31161)
 Se4(0.31161) Se5(0.31161) P1(0.68839) N1(0.68839) N2(0.68839) N3(0.68839)
 N4(0.68839) C1(0.68839) H1A(0.68839) H1B(0.68839) C2(0.68839) H2A(0.68839)
 H2B(0.68839) C3(0.68839) H3A(0.68839) H3B(0.68839) C4(0.68839) H4A(0.68839)
 H4B(0.68839) C5(0.68839) H5A(0.68839) H5B(0.68839) C6(0.68839) H6A(0.68839)
 H6B(0.68839) C7(0.68839) H7A(0.68839) H7B(0.68839) C8(0.68839) H8A(0.68839)
 H8B(0.68839) C9(0.68839) H9A(0.68839) H9B(0.68839) C10(0.68839) H10A(0.68839)
 H10B(0.68839) C11(0.68839) H11A(0.68839) H11B(0.68839) C12(0.68839)
 H12A(0.68839) H12B(0.68839) C13(0.68839) H13A(0.68839) H13B(0.68839)
 C14(0.68839) H14A(0.68839) H14B(0.68839) C15(0.68839) H15A(0.68839)
 H15B(0.68839) P1(0.68839) N1(0.68839) N2(0.68839) N3(0.68839) N4(0.68839)
 C1(0.68839) H1A(0.68839) H1B(0.68839) C2(0.68839) H2A(0.68839) H2B(0.68839)
 C3(0.68839) H3A(0.68839) H3B(0.68839) C4(0.68839) H4A(0.68839) H4B(0.68839)
 C5(0.68839) H5A(0.68839) H5B(0.68839) C6(0.68839) H6A(0.68839) H6B(0.68839)
 C7(0.68839) H7A(0.68839) H7B(0.68839) C8(0.68839) H8A(0.68839) H8B(0.68839)
 C9(0.68839) H9A(0.68839) H9B(0.68839) C10(0.68839) H10A(0.68839) H10B(0.68839)
 C11(0.68839) H11A(0.68839) H11B(0.68839) C12(0.68839) H12A(0.68839)
 H12B(0.68839) C13(0.68839) H13A(0.68839) H13B(0.68839) C14(0.68839)
 H14A(0.68839) H14B(0.68839) C15(0.68839) H15A(0.68839) H15B(0.68839)
 P1(0.68839) N1(0.68839) N2(0.68839) N3(0.68839) N4(0.68839) C1(0.68839)
 H1A(0.68839) H1B(0.68839) C2(0.68839) H2A(0.68839) H2B(0.68839) C3(0.68839)
 H3A(0.68839) H3B(0.68839) C4(0.68839) H4A(0.68839) H4B(0.68839) C5(0.68839)
 H5A(0.68839) H5B(0.68839) C6(0.68839) H6A(0.68839) H6B(0.68839) C7(0.68839)
 H7A(0.68839) H7B(0.68839) C8(0.68839) H8A(0.68839) H8B(0.68839) C9(0.68839)
 H9A(0.68839) H9B(0.68839) C10(0.68839) H10A(0.68839) H10B(0.68839)
 C11(0.68839) H11A(0.68839) H11B(0.68839) C12(0.68839) H12A(0.68839)
 H12B(0.68839) C13(0.68839) H13A(0.68839) H13B(0.68839) C14(0.68839)
 H14A(0.68839) H14B(0.68839) C15(0.68839) H15A(0.68839) H15B(0.68839)
 P1(0.31161) N1(0.31161) N2(0.31161) N3(0.31161) N4(0.31161) C1(0.31161)
 H1A(0.31161) H1B(0.31161) C2(0.31161) H2A(0.31161) H2B(0.31161) C3(0.31161)
 H3A(0.31161) H3B(0.31161) C4(0.31161) H4A(0.31161) H4B(0.31161) C5(0.31161)
 H5A(0.31161) H5B(0.31161) C6(0.31161) H6A(0.31161) H6B(0.31161) C7(0.31161)
 H7A(0.31161) H7B(0.31161) C8(0.31161) H8A(0.31161) H8B(0.31161) C9(0.31161)
 H9A(0.31161) H9B(0.31161) C10(0.31161) H10A(0.31161) H10B(0.31161)
 C11(0.31161) H11A(0.31161) H11B(0.31161) C12(0.31161) H12A(0.31161)
 H12B(0.31161) C13(0.31161) H13A(0.31161) H13B(0.31161) C14(0.31161)
 H14A(0.31161) H14B(0.31161) C15(0.31161) H15A(0.31161) H15B(0.31161)
 P1(0.31161) N1(0.31161) N2(0.31161) N3(0.31161) N4(0.31161) C1(0.31161)
 H1A(0.31161) H1B(0.31161) C2(0.31161) H2A(0.31161) H2B(0.31161) C3(0.31161)
 H3A(0.31161) H3B(0.31161) C4(0.31161) H4A(0.31161) H4B(0.31161) C5(0.31161)
 H5A(0.31161) H5B(0.31161) C6(0.31161) H6A(0.31161) H6B(0.31161) C7(0.31161)
 H7A(0.31161) H7B(0.31161) C8(0.31161) H8A(0.31161) H8B(0.31161) C9(0.31161)
 H9A(0.31161) H9B(0.31161) C10(0.31161) H10A(0.31161) H10B(0.31161)
 C11(0.31161) H11A(0.31161) H11B(0.31161) C12(0.31161) H12A(0.31161)
 H12B(0.31161) C13(0.31161) H13A(0.31161) H13B(0.31161) C14(0.31161)
 H14A(0.31161) H14B(0.31161) C15(0.31161) H15A(0.31161) H15B(0.31161)
 P1(0.31161) N1(0.31161) N2(0.31161) N3(0.31161) N4(0.31161) C1(0.31161)
 H1A(0.31161) H1B(0.31161) C2(0.31161) H2A(0.31161) H2B(0.31161) C3(0.31161)
 H3A(0.31161) H3B(0.31161) C4(0.31161) H4A(0.31161) H4B(0.31161) C5(0.31161)
 H5A(0.31161) H5B(0.31161) C6(0.31161) H6A(0.31161) H6B(0.31161) C7(0.31161)
 H7A(0.31161) H7B(0.31161) C8(0.31161) H8A(0.31161) H8B(0.31161) C9(0.31161)
 H9A(0.31161) H9B(0.31161) C10(0.31161) H10A(0.31161) H10B(0.31161)
 C11(0.31161) H11A(0.31161) H11B(0.31161) C12(0.31161) H12A(0.31161)
 H12B(0.31161) C13(0.31161) H13A(0.31161) H13B(0.31161) C14(0.31161)
 H14A(0.31161) H14B(0.31161) C15(0.31161) H15A(0.31161) H15B(0.31161)
8.a Secondary CH2 refined with riding coordinates:
 C1(H1A,H1B), C2(H2A,H2B), C3(H3A,H3B), C4(H4A,H4B), C5(H5A,H5B), C6(H6A,H6B),
 C7(H7A,H7B), C8(H8A,H8B), C9(H9A,H9B), C10(H10A,H10B), C11(H11A,H11B),
 C12(H12A,H12B), C13(H13A,H13B), C14(H14A,H14B), C15(H15A,H15B), C1(H1A,H1B),
 C2(H2A,H2B), C3(H3A,H3B), C4(H4A,H4B), C5(H5A,H5B), C6(H6A,H6B), C7(H7A,H7B),
 C8(H8A,H8B), C9(H9A,H9B), C10(H10A,H10B), C11(H11A,H11B), C12(H12A,H12B),
 C13(H13A,H13B), C14(H14A,H14B), C15(H15A,H15B), C1(H1A,H1B), C2(H2A,H2B),
 C3(H3A,H3B), C4(H4A,H4B), C5(H5A,H5B), C6(H6A,H6B), C7(H7A,H7B), C8(H8A,H8B),
 C9(H9A,H9B), C10(H10A,H10B), C11(H11A,H11B), C12(H12A,H12B), C13(H13A,H13B),
 C14(H14A,H14B), C15(H15A,H15B), C1(H1A,H1B), C2(H2A,H2B), C3(H3A,H3B), C4(H4A,
 H4B), C5(H5A,H5B), C6(H6A,H6B), C7(H7A,H7B), C8(H8A,H8B), C9(H9A,H9B),
 C10(H10A,H10B), C11(H11A,H11B), C12(H12A,H12B), C13(H13A,H13B), C14(H14A,H14B),
  C15(H15A,H15B), C1(H1A,H1B), C2(H2A,H2B), C3(H3A,H3B), C4(H4A,H4B), C5(H5A,
 H5B), C6(H6A,H6B), C7(H7A,H7B), C8(H8A,H8B), C9(H9A,H9B), C10(H10A,H10B),
 C11(H11A,H11B), C12(H12A,H12B), C13(H13A,H13B), C14(H14A,H14B), C15(H15A,H15B),
  C1(H1A,H1B), C2(H2A,H2B), C3(H3A,H3B), C4(H4A,H4B), C5(H5A,H5B), C6(H6A,H6B),
 C7(H7A,H7B), C8(H8A,H8B), C9(H9A,H9B), C10(H10A,H10B), C11(H11A,H11B),
 C12(H12A,H12B), C13(H13A,H13B), C14(H14A,H14B), C15(H15A,H15B), C1(H1A,H1B),
 C2(H2A,H2B), C3(H3A,H3B), C4(H4A,H4B), C5(H5A,H5B), C6(H6A,H6B), C7(H7A,H7B),
 C8(H8A,H8B), C9(H9A,H9B), C10(H10A,H10B), C11(H11A,H11B), C12(H12A,H12B),
 C13(H13A,H13B), C14(H14A,H14B), C15(H15A,H15B)
;
_olex2_submission_special_instructions 'No special instructions were received'
_shelx_space_group_comment
;
The symmetry employed for this shelxl refinement is uniquely defined
by the following loop, which should always be used as a source of
symmetry information in preference to the above space-group names.
They are only intended as comments.
;
_smtbx_masks_void_probe_radius 1.2
_smtbx_masks_void_truncation_radius 1.2
_shelx_estimated_absorpt_t_min 0.458
_shelx_estimated_absorpt_t_max 0.748
_olex2_diffrn_ambient_temperature_device 'Oxford Cryosystems'
_diffrn_measurement_ambient_temperature_device_make 'Oxford Cryostream 800'

loop_
_space_group_symop_operation_xyz
'x, y, z'
'-x+1/2, y+1/2, -z+1/2'
'-x, -y, -z'
'x-1/2, -y-1/2, z-1/2'

loop_
_atom_site_label
_atom_site_type_symbol
_atom_site_fract_x
_atom_site_fract_y
_atom_site_fract_z
_atom_site_U_iso_or_equiv
_atom_site_adp_type
_atom_site_occupancy
_atom_site_site_symmetry_order
_atom_site_calc_flag
_atom_site_refinement_flags_posn
_atom_site_refinement_flags_adp
_atom_site_refinement_flags_occupancy
_atom_site_disorder_assembly
_atom_site_disorder_group
U1A U 0.29841(2) 0.30869(2) 0.68756(2) 0.03027(12) Uani 0.6884 1 d D U P A 1
Se1 Se 0.31510(14) 0.25914(6) 0.80283(7) 0.0381(4) Uani 0.6884 1 d D U P A 1
Se2 Se 0.33047(11) 0.34023(6) 0.83742(7) 0.0438(4) Uani 0.6884 1 d D U P A 1
Se3 Se 0.39425(10) 0.38538(6) 0.76352(6) 0.0406(3) Uani 0.6884 1 d D . P A 1
U1B U 0.29841(2) 0.30869(2) 0.68756(2) 0.03027(12) Uani 0.3116 1 d D U P A 2
Se4 Se 0.2891(4) 0.24334(17) 0.78612(17) 0.0593(13) Uani 0.3116 1 d D U P A 2
Se5 Se 0.3564(3) 0.31825(17) 0.81208(14) 0.0599(10) Uani 0.3116 1 d D U P A 2
P1_21 P 0.1080(2) 0.37834(15) 0.73427(19) 0.0385(7) Uani 0.6884 1 d D U P A 1
N1_21 N 0.1827(4) 0.3414(3) 0.7160(3) 0.0476(12) Uani 0.6884 1 d D U P A 1
N2_21 N 0.1425(5) 0.43492(19) 0.7538(2) 0.0575(11) Uani 0.6884 1 d D U P A 1
N3_21 N 0.0242(4) 0.3882(2) 0.6792(3) 0.0549(12) Uani 0.6884 1 d D U P A 1
N4_21 N 0.0604(4) 0.3581(2) 0.7936(3) 0.0546(13) Uani 0.6884 1 d D U P A 1
C1_21 C 0.1842(9) 0.4440(3) 0.8146(3) 0.0628(16) Uani 0.6884 1 d D U P A 1
H1A_21 H 0.251862 0.437316 0.817597 0.075 Uiso 0.6884 1 calc R U P A 1
H1B_21 H 0.156360 0.421468 0.842350 0.075 Uiso 0.6884 1 calc R U P A 1
C2_21 C 0.1677(11) 0.4973(3) 0.8320(4) 0.091(6) Uani 0.6884 1 d D U P A 1
H2A_21 H 0.100230 0.503172 0.832649 0.109 Uiso 0.6884 1 calc R U P A 1
H2B_21 H 0.199064 0.503811 0.872486 0.109 Uiso 0.6884 1 calc R U P A 1
C3_21 C 0.2057(9) 0.5322(3) 0.7875(4) 0.074(2) Uani 0.6884 1 d D U P A 1
H3A_21 H 0.191479 0.566697 0.797677 0.089 Uiso 0.6884 1 calc R U P A 1
H3B_21 H 0.274169 0.528674 0.789919 0.089 Uiso 0.6884 1 calc R U P A 1
C4_21 C 0.1629(10) 0.5209(2) 0.7243(4) 0.074(2) Uani 0.6884 1 d D U P A 1
H4A_21 H 0.191665 0.542156 0.695742 0.089 Uiso 0.6884 1 calc R U P A 1
H4B_21 H 0.095359 0.528102 0.720607 0.089 Uiso 0.6884 1 calc R U P A 1
C5_21 C 0.1778(8) 0.4668(3) 0.7092(3) 0.0590(16) Uani 0.6884 1 d D U P A 1
H5A_21 H 0.145195 0.459286 0.669346 0.071 Uiso 0.6884 1 calc R U P A 1
H5B_21 H 0.245056 0.460523 0.707911 0.071 Uiso 0.6884 1 calc R U P A 1
C6_21 C -0.0051(5) 0.3471(3) 0.6395(4) 0.058(2) Uani 0.6884 1 d D U P A 1
H6A_21 H 0.031433 0.317491 0.652721 0.069 Uiso 0.6884 1 calc R U P A 1
H6B_21 H 0.009091 0.355305 0.598715 0.069 Uiso 0.6884 1 calc R U P A 1
C7_21 C -0.1081(6) 0.3350(3) 0.6375(6) 0.062(2) Uani 0.6884 1 d D U P A 1
H7A_21 H -0.120427 0.319897 0.675796 0.074 Uiso 0.6884 1 calc R U P A 1
H7B_21 H -0.125370 0.310802 0.605410 0.074 Uiso 0.6884 1 calc R U P A 1
C8_21 C -0.1676(6) 0.3812(4) 0.6264(6) 0.063(2) Uani 0.6884 1 d D U P A 1
H8A_21 H -0.161933 0.393662 0.585766 0.076 Uiso 0.6884 1 calc R U P A 1
H8B_21 H -0.233704 0.372684 0.628806 0.076 Uiso 0.6884 1 calc R U P A 1
C9_21 C -0.1385(5) 0.4216(4) 0.6715(5) 0.058(2) Uani 0.6884 1 d D U P A 1
H9A_21 H -0.173284 0.452163 0.659865 0.069 Uiso 0.6884 1 calc R U P A 1
H9B_21 H -0.155032 0.411466 0.711172 0.069 Uiso 0.6884 1 calc R U P A 1
C10_21 C -0.0348(5) 0.4321(2) 0.6758(4) 0.057(2) Uani 0.6884 1 d D U P A 1
H10A_21 H -0.021999 0.451679 0.640537 0.069 Uiso 0.6884 1 calc R U P A 1
H10B_21 H -0.017354 0.452634 0.711551 0.069 Uiso 0.6884 1 calc R U P A 1
C11_21 C 0.0751(9) 0.3068(2) 0.8127(4) 0.0534(17) Uani 0.6884 1 d D U P A 1
H11A_21 H 0.133369 0.294445 0.798646 0.064 Uiso 0.6884 1 calc R U P A 1
H11B_21 H 0.023206 0.286334 0.794029 0.064 Uiso 0.6884 1 calc R U P A 1
C12_21 C 0.0812(9) 0.3009(4) 0.8799(4) 0.057(2) Uani 0.6884 1 d D U P A 1
H12A_21 H 0.139759 0.315969 0.898404 0.069 Uiso 0.6884 1 calc R U P A 1
H12B_21 H 0.082631 0.265365 0.890119 0.069 Uiso 0.6884 1 calc R U P A 1
C13_21 C -0.0012(8) 0.3252(4) 0.9050(4) 0.052(3) Uani 0.6884 1 d D U P A 1
H13A_21 H -0.058642 0.306729 0.891415 0.062 Uiso 0.6884 1 calc R U P A 1
H13B_21 H 0.008081 0.323750 0.949046 0.062 Uiso 0.6884 1 calc R U P A 1
C14_21 C -0.0130(9) 0.3788(4) 0.8854(4) 0.056(3) Uani 0.6884 1 d D U P A 1
H14A_21 H -0.071359 0.391983 0.898342 0.067 Uiso 0.6884 1 calc R U P A 1
H14B_21 H 0.039355 0.398537 0.904847 0.067 Uiso 0.6884 1 calc R U P A 1
C15_21 C -0.0159(6) 0.3840(4) 0.8182(4) 0.057(2) Uani 0.6884 1 d D U P A 1
H15A_21 H -0.075822 0.370804 0.799269 0.068 Uiso 0.6884 1 calc R U P A 1
H15B_21 H -0.013095 0.419395 0.807940 0.068 Uiso 0.6884 1 calc R U P A 1
P1_25 P 0.3358(3) 0.39074(13) 0.56462(15) 0.0310(6) Uani 0.6884 1 d D U P A 1
N1_25 N 0.3046(5) 0.3552(2) 0.6130(3) 0.0387(14) Uani 0.6884 1 d D U P A 1
N2_25 N 0.4248(3) 0.42839(19) 0.5851(3) 0.0426(12) Uani 0.6884 1 d D U P A 1
N3_25 N 0.3716(5) 0.3607(2) 0.5074(2) 0.0478(14) Uani 0.6884 1 d D U P A 1
N4_25 N 0.2511(3) 0.4293(2) 0.5399(3) 0.0506(13) Uani 0.6884 1 d D U P A 1
C1_25 C 0.4100(5) 0.4678(3) 0.6275(4) 0.0446(19) Uani 0.6884 1 d D U P A 1
H1A_25 H 0.416096 0.454379 0.668491 0.054 Uiso 0.6884 1 calc R U P A 1
H1B_25 H 0.346348 0.481355 0.618640 0.054 Uiso 0.6884 1 calc R U P A 1
C2_25 C 0.4811(6) 0.5087(3) 0.6231(6) 0.048(2) Uani 0.6884 1 d D U P A 1
H2A_25 H 0.472631 0.534593 0.653010 0.057 Uiso 0.6884 1 calc R U P A 1
H2B_25 H 0.471671 0.523998 0.583066 0.057 Uiso 0.6884 1 calc R U P A 1
C3_25 C 0.5794(5) 0.4877(3) 0.6340(5) 0.052(2) Uani 0.6884 1 d D U P A 1
H3A_25 H 0.590798 0.475440 0.675430 0.062 Uiso 0.6884 1 calc R U P A 1
H3B_25 H 0.625171 0.514108 0.628776 0.062 Uiso 0.6884 1 calc R U P A 1
C4_25 C 0.5920(5) 0.4457(4) 0.5907(5) 0.052(2) Uani 0.6884 1 d D U P A 1
H4A_25 H 0.587520 0.458763 0.549500 0.062 Uiso 0.6884 1 calc R U P A 1
H4B_25 H 0.654497 0.430946 0.600065 0.062 Uiso 0.6884 1 calc R U P A 1
C5_25 C 0.5179(4) 0.4063(3) 0.5949(5) 0.0470(19) Uani 0.6884 1 d D U P A 1
H5A_25 H 0.524156 0.380438 0.564621 0.056 Uiso 0.6884 1 calc R U P A 1
H5B_25 H 0.526639 0.390665 0.634726 0.056 Uiso 0.6884 1 calc R U P A 1
C6_25 C 0.3529(8) 0.3079(2) 0.5015(3) 0.058(2) Uani 0.6884 1 d D U P A 1
H6A_25 H 0.308516 0.298422 0.529924 0.069 Uiso 0.6884 1 calc R U P A 1
H6B_25 H 0.411549 0.289633 0.512666 0.069 Uiso 0.6884 1 calc R U P A 1
C7_25 C 0.3134(10) 0.2921(4) 0.4394(4) 0.064(2) Uani 0.6884 1 d D U P A 1
H7A_25 H 0.248223 0.303564 0.431586 0.077 Uiso 0.6884 1 calc R U P A 1
H7B_25 H 0.313303 0.255618 0.436947 0.077 Uiso 0.6884 1 calc R U P A 1
C8_25 C 0.3699(11) 0.3130(4) 0.3921(4) 0.065(3) Uani 0.6884 1 d D U P A 1
H8A_25 H 0.432395 0.297636 0.396206 0.078 Uiso 0.6884 1 calc R U P A 1
H8B_25 H 0.338909 0.304672 0.352054 0.078 Uiso 0.6884 1 calc R U P A 1
C9_25 C 0.3803(11) 0.3688(4) 0.3974(3) 0.074(3) Uani 0.6884 1 d D U P A 1
H9A_25 H 0.423922 0.380322 0.369433 0.089 Uiso 0.6884 1 calc R U P A 1
H9B_25 H 0.319192 0.384452 0.385707 0.089 Uiso 0.6884 1 calc R U P A 1
C10_25 C 0.4160(7) 0.3849(3) 0.4600(3) 0.062(2) Uani 0.6884 1 d D U P A 1
H10A_25 H 0.483705 0.378414 0.466518 0.075 Uiso 0.6884 1 calc R U P A 1
H10B_25 H 0.406854 0.420926 0.463225 0.075 Uiso 0.6884 1 calc R U P A 1
C11_25 C 0.1546(4) 0.4175(4) 0.5478(4) 0.063(2) Uani 0.6884 1 d D U P A 1
H11A_25 H 0.133271 0.439709 0.578326 0.075 Uiso 0.6884 1 calc R U P A 1
H11B_25 H 0.151455 0.383240 0.562630 0.075 Uiso 0.6884 1 calc R U P A 1
C12_25 C 0.0894(6) 0.4225(4) 0.4907(6) 0.069(2) Uani 0.6884 1 d D U P A 1
H12A_25 H 0.024278 0.419005 0.499804 0.083 Uiso 0.6884 1 calc R U P A 1
H12B_25 H 0.102191 0.395797 0.462844 0.083 Uiso 0.6884 1 calc R U P A 1
C13_25 C 0.1012(5) 0.4723(5) 0.4610(6) 0.072(2) Uani 0.6884 1 d D U P A 1
H13A_25 H 0.062693 0.473009 0.422022 0.086 Uiso 0.6884 1 calc R U P A 1
H13B_25 H 0.078779 0.498699 0.486167 0.086 Uiso 0.6884 1 calc R U P A 1
C14_25 C 0.2022(6) 0.4823(5) 0.4517(5) 0.072(2) Uani 0.6884 1 d D U P A 1
H14A_25 H 0.221156 0.459665 0.420832 0.086 Uiso 0.6884 1 calc R U P A 1
H14B_25 H 0.208036 0.516502 0.437277 0.086 Uiso 0.6884 1 calc R U P A 1
C15_25 C 0.2667(5) 0.4753(3) 0.5088(4) 0.064(2) Uani 0.6884 1 d D U P A 1
H15A_25 H 0.331904 0.476100 0.499220 0.077 Uiso 0.6884 1 calc R U P A 1
H15B_25 H 0.258251 0.503317 0.535899 0.077 Uiso 0.6884 1 calc R U P A 1
P1_26 P 0.53367(19) 0.26283(14) 0.70697(16) 0.0399(8) Uani 0.6884 1 d D U P A 1
N1_26 N 0.4339(4) 0.2823(3) 0.6862(3) 0.0431(15) Uani 0.6884 1 d D U P A 1
N2_26 N 0.5990(4) 0.2952(2) 0.7579(2) 0.0548(13) Uani 0.6884 1 d D U P A 1
N3_26 N 0.5318(4) 0.20726(19) 0.7379(3) 0.0610(13) Uani 0.6884 1 d D U P A 1
N4_26 N 0.5982(3) 0.2603(3) 0.6504(2) 0.0559(12) Uani 0.6884 1 d D U P A 1
C1_26 C 0.6406(6) 0.3413(3) 0.7406(3) 0.0552(16) Uani 0.6884 1 d D U P A 1
H1A_26 H 0.596406 0.368824 0.744058 0.066 Uiso 0.6884 1 calc R U P A 1
H1B_26 H 0.653878 0.339282 0.698592 0.066 Uiso 0.6884 1 calc R U P A 1
C2_26 C 0.7305(6) 0.3513(4) 0.7807(4) 0.0592(18) Uani 0.6884 1 d D U P A 1
H2A_26 H 0.776880 0.325465 0.774340 0.071 Uiso 0.6884 1 calc R U P A 1
H2B_26 H 0.756405 0.383567 0.770376 0.071 Uiso 0.6884 1 calc R U P A 1
C3_26 C 0.7116(7) 0.3514(4) 0.8458(3) 0.0600(19) Uani 0.6884 1 d D U P A 1
H3A_26 H 0.670275 0.379399 0.852947 0.072 Uiso 0.6884 1 calc R U P A 1
H3B_26 H 0.770877 0.355840 0.871632 0.072 Uiso 0.6884 1 calc R U P A 1
C4_26 C 0.6660(7) 0.3032(4) 0.8618(3) 0.0597(18) Uani 0.6884 1 d D . P A 1
H4A_26 H 0.650062 0.304949 0.903318 0.072 Uiso 0.6884 1 calc R U P A 1
H4B_26 H 0.710130 0.275612 0.859155 0.072 Uiso 0.6884 1 calc R U P A 1
C5_26 C 0.5779(6) 0.2938(4) 0.8196(2) 0.0553(16) Uani 0.6884 1 d D . P A 1
H5A_26 H 0.551947 0.261086 0.828294 0.066 Uiso 0.6884 1 calc R U P A 1
H5B_26 H 0.530709 0.319134 0.825858 0.066 Uiso 0.6884 1 calc R U P A 1
C6_26 C 0.4501(6) 0.1761(3) 0.7229(5) 0.073(2) Uani 0.6884 1 d D U P A 1
H6A_26 H 0.460144 0.155831 0.687598 0.087 Uiso 0.6884 1 calc R U P A 1
H6B_26 H 0.395461 0.197426 0.711774 0.087 Uiso 0.6884 1 calc R U P A 1
C7_26 C 0.4287(7) 0.1420(4) 0.7730(6) 0.075(2) Uani 0.6884 1 d D . P A 1
H7A_26 H 0.379814 0.118271 0.757709 0.090 Uiso 0.6884 1 calc R U P A 1
H7B_26 H 0.404564 0.161692 0.804886 0.090 Uiso 0.6884 1 calc R U P A 1
C8_26 C 0.5151(8) 0.1138(4) 0.7988(6) 0.107(7) Uani 0.6884 1 d D U P A 1
H8A_26 H 0.500134 0.094383 0.833593 0.128 Uiso 0.6884 1 calc R U P A 1
H8B_26 H 0.533760 0.090532 0.768475 0.128 Uiso 0.6884 1 calc R U P A 1
C9_26 C 0.5958(8) 0.1485(4) 0.8178(5) 0.075(2) Uani 0.6884 1 d D U P A 1
H9A_26 H 0.581466 0.167516 0.853117 0.090 Uiso 0.6884 1 calc R U P A 1
H9B_26 H 0.652419 0.128695 0.829551 0.090 Uiso 0.6884 1 calc R U P A 1
C10_26 C 0.6148(5) 0.1839(3) 0.7686(5) 0.070(2) Uani 0.6884 1 d D . P A 1
H10A_26 H 0.657233 0.210090 0.785935 0.084 Uiso 0.6884 1 calc R U P A 1
H10B_26 H 0.647342 0.165850 0.738939 0.084 Uiso 0.6884 1 calc R U P A 1
C11_26 C 0.5565(6) 0.2709(4) 0.5899(2) 0.0601(19) Uani 0.6884 1 d D U P A 1
H11A_26 H 0.577621 0.303832 0.577931 0.072 Uiso 0.6884 1 calc R U P A 1
H11B_26 H 0.488013 0.272164 0.589556 0.072 Uiso 0.6884 1 calc R U P A 1
C12_26 C 0.5812(7) 0.2330(5) 0.5448(3) 0.068(2) Uani 0.6884 1 d D U P A 1
H12A_26 H 0.559310 0.244626 0.504125 0.082 Uiso 0.6884 1 calc R U P A 1
H12B_26 H 0.549045 0.201563 0.551542 0.082 Uiso 0.6884 1 calc R U P A 1
C13_26 C 0.6858(7) 0.2241(5) 0.5497(3) 0.072(2) Uani 0.6884 1 d D U P A 1
H13A_26 H 0.698965 0.196839 0.522587 0.087 Uiso 0.6884 1 calc R U P A 1
H13B_26 H 0.717048 0.254108 0.536760 0.087 Uiso 0.6884 1 calc R U P A 1
C14_26 C 0.7254(8) 0.2111(5) 0.6130(4) 0.072(2) Uani 0.6884 1 d D . P A 1
H14A_26 H 0.702523 0.178122 0.623389 0.086 Uiso 0.6884 1 calc R U P A 1
H14B_26 H 0.794059 0.209561 0.615272 0.086 Uiso 0.6884 1 calc R U P A 1
C15_26 C 0.6975(4) 0.2488(4) 0.6576(3) 0.065(2) Uani 0.6884 1 d D . P A 1
H15A_26 H 0.714754 0.235982 0.698425 0.078 Uiso 0.6884 1 calc R U P A 1
H15B_26 H 0.733104 0.279518 0.653376 0.078 Uiso 0.6884 1 calc R U P A 1
P1_1 P 0.16372(14) 0.20853(8) 0.61607(9) 0.0325(6) Uani 1 1 d D . . . .
N1_1 N 0.2300(4) 0.25151(18) 0.6381(2) 0.0371(17) Uani 1 1 d D U . . .
N2_1 N 0.1011(3) 0.18246(17) 0.66529(18) 0.0376(17) Uani 1 1 d D . . . .
N3_1 N 0.0823(3) 0.22642(17) 0.56218(18) 0.045(2) Uani 1 1 d D . . . .
N4_1 N 0.2216(3) 0.16135(15) 0.5912(2) 0.0454(19) Uani 1 1 d D . . . .
C1_1 C 0.1512(4) 0.1525(3) 0.7126(3) 0.051(3) Uani 1 1 d D . . . .
H1A_1 H 0.179983 0.174204 0.744734 0.061 Uiso 1 1 calc R U . . .
H1B_1 H 0.201450 0.133688 0.696310 0.061 Uiso 1 1 calc R U . . .
C2_1 C 0.0841(6) 0.1169(3) 0.7379(4) 0.069(3) Uani 1 1 d D . . . .
H2A_1 H 0.117560 0.097613 0.770807 0.083 Uiso 1 1 calc R U . . .
H2B_1 H 0.058918 0.093543 0.706494 0.083 Uiso 1 1 calc R U . . .
C3_1 C 0.0045(6) 0.1455(3) 0.7610(4) 0.075(4) Uani 1 1 d D . . . .
H3A_1 H -0.040732 0.122055 0.775220 0.090 Uiso 1 1 calc R U . . .
H3B_1 H 0.029189 0.166405 0.795027 0.090 Uiso 1 1 calc R U . . .
C4_1 C -0.0442(5) 0.1778(3) 0.7118(4) 0.063(3) Uani 1 1 d D . . . .
H4A_1 H -0.075104 0.156606 0.679802 0.076 Uiso 1 1 calc R U . . .
H4B_1 H -0.092653 0.197894 0.728148 0.076 Uiso 1 1 calc R U . . .
C5_1 C 0.0254(4) 0.2116(2) 0.6860(3) 0.048(2) Uani 1 1 d D . . . .
H5A_1 H -0.006395 0.230607 0.652349 0.058 Uiso 1 1 calc R U . . .
H5B_1 H 0.051258 0.235236 0.716905 0.058 Uiso 1 1 calc R U . . .
C6_1 C 0.1098(5) 0.2643(3) 0.5208(3) 0.068(4) Uani 1 1 d D . . . .
H6A_1 H 0.148447 0.248687 0.492417 0.081 Uiso 1 1 calc R U . . .
H6B_1 H 0.148749 0.289288 0.543783 0.081 Uiso 1 1 calc R U . . .
C7_1 C 0.0284(6) 0.2901(3) 0.4859(4) 0.073(4) Uani 1 1 d D . . . .
H7A_1 H 0.051632 0.311331 0.455074 0.087 Uiso 1 1 calc R U . . .
H7B_1 H -0.002901 0.311523 0.513134 0.087 Uiso 1 1 calc R U . . .
C8_1 C -0.0415(6) 0.2533(3) 0.4562(3) 0.065(3) Uani 1 1 d D . . . .
H8A_1 H -0.096531 0.271254 0.437232 0.078 Uiso 1 1 calc R U . . .
H8B_1 H -0.013008 0.235280 0.424643 0.078 Uiso 1 1 calc R U . . .
C9_1 C -0.0725(5) 0.2164(4) 0.5011(4) 0.071(4) Uani 1 1 d D . . . .
H9A_1 H -0.111125 0.233631 0.528188 0.086 Uiso 1 1 calc R U . . .
H9B_1 H -0.111418 0.190692 0.479521 0.086 Uiso 1 1 calc R U . . .
C10_1 C 0.0091(4) 0.1921(2) 0.5375(4) 0.063(3) Uani 1 1 d D . . . .
H10A_1 H -0.014411 0.173867 0.570860 0.076 Uiso 1 1 calc R U . . .
H10B_1 H 0.037027 0.167649 0.512156 0.076 Uiso 1 1 calc R U . . .
C11_1 C 0.3194(3) 0.1669(3) 0.5816(4) 0.070(4) Uani 1 1 d D . . . .
H11A_1 H 0.358216 0.147324 0.611778 0.084 Uiso 1 1 calc R U . . .
H11B_1 H 0.337460 0.201992 0.587145 0.084 Uiso 1 1 calc R U . . .
C12_1 C 0.3389(7) 0.1505(3) 0.5198(4) 0.085(4) Uani 1 1 d D . . . .
H12A_1 H 0.406936 0.150524 0.517471 0.102 Uiso 1 1 calc R U . . .
H12B_1 H 0.310127 0.174020 0.489736 0.102 Uiso 1 1 calc R U . . .
C13_1 C 0.3005(6) 0.0989(3) 0.5057(4) 0.075(4) Uani 1 1 d D . . . .
H13A_1 H 0.308915 0.090518 0.463941 0.090 Uiso 1 1 calc R U . . .
H13B_1 H 0.336081 0.074695 0.531935 0.090 Uiso 1 1 calc R U . . .
C14_1 C 0.1978(6) 0.0952(4) 0.5144(4) 0.081(4) Uani 1 1 d D . . . .
H14A_1 H 0.160931 0.115120 0.483485 0.097 Uiso 1 1 calc R U . . .
H14B_1 H 0.177352 0.060476 0.509466 0.097 Uiso 1 1 calc R U . . .
C15_1 C 0.1793(5) 0.11342(19) 0.5758(4) 0.070(4) Uani 1 1 d D . . . .
H15A_1 H 0.111232 0.115857 0.577153 0.084 Uiso 1 1 calc R U . . .
H15B_1 H 0.203730 0.088870 0.605947 0.084 Uiso 1 1 calc R U . . .
P1_22 P 0.1059(4) 0.3752(3) 0.7296(4) 0.0385(7) Uani 0.3116 1 d D U P A 2
N1_22 N 0.1735(5) 0.3348(4) 0.7105(6) 0.0476(12) Uani 0.3116 1 d D U P A 2
N2_22 N 0.1477(7) 0.4318(3) 0.7414(4) 0.0575(11) Uani 0.3116 1 d D U P A 2
N3_22 N 0.0156(5) 0.3840(4) 0.6787(5) 0.0549(12) Uani 0.3116 1 d D U P A 2
N4_22 N 0.0669(7) 0.3609(3) 0.7942(4) 0.0546(13) Uani 0.3116 1 d D U P A 2
C1_22 C 0.1690(14) 0.4488(5) 0.8029(4) 0.0629(19) Uani 0.3116 1 d D U P A 2
H1A_22 H 0.231739 0.437238 0.818879 0.075 Uiso 0.3116 1 calc R U P A 2
H1B_22 H 0.123357 0.434702 0.827905 0.075 Uiso 0.3116 1 calc R U P A 2
C2_22 C 0.1653(16) 0.5049(5) 0.8053(7) 0.0628(16) Uani 0.3116 1 d D U P A 2
H2A_22 H 0.182817 0.516214 0.846670 0.075 Uiso 0.3116 1 calc R U P A 2
H2B_22 H 0.101143 0.516286 0.792591 0.075 Uiso 0.3116 1 calc R U P A 2
C3_22 C 0.2319(14) 0.5268(5) 0.7644(7) 0.074(2) Uani 0.3116 1 d D U P A 2
H3A_22 H 0.226477 0.563230 0.764337 0.089 Uiso 0.3116 1 calc R U P A 2
H3B_22 H 0.296688 0.518105 0.779504 0.089 Uiso 0.3116 1 calc R U P A 2
C4_22 C 0.2098(16) 0.5074(5) 0.7010(6) 0.074(2) Uani 0.3116 1 d D U P A 2
H4A_22 H 0.147661 0.519294 0.684280 0.089 Uiso 0.3116 1 calc R U P A 2
H4B_22 H 0.256267 0.520097 0.675733 0.089 Uiso 0.3116 1 calc R U P A 2
C5_22 C 0.2111(11) 0.4512(5) 0.7006(6) 0.0590(16) Uani 0.3116 1 d D U P A 2
H5A_22 H 0.191966 0.439017 0.659790 0.071 Uiso 0.3116 1 calc DR U P A 2
H5B_22 H 0.275024 0.439273 0.712980 0.071 Uiso 0.3116 1 calc R U P A 2
C6_22 C -0.0003(8) 0.3486(7) 0.6298(6) 0.058(2) Uani 0.3116 1 d D U P A 2
H6A_22 H 0.047245 0.322226 0.635651 0.069 Uiso 0.3116 1 calc R U P A 2
H6B_22 H 0.008066 0.365567 0.591907 0.069 Uiso 0.3116 1 calc R U P A 2
C7_22 C -0.0961(10) 0.3250(6) 0.6243(11) 0.062(2) Uani 0.3116 1 d D U P A 2
H7A_22 H -0.099949 0.301865 0.657875 0.074 Uiso 0.3116 1 calc R U P A 2
H7B_22 H -0.105835 0.305981 0.586787 0.074 Uiso 0.3116 1 calc R U P A 2
C8_22 C -0.1723(8) 0.3638(7) 0.6249(10) 0.063(2) Uani 0.3116 1 d D U P A 2
H8A_22 H -0.174283 0.384030 0.588215 0.076 Uiso 0.3116 1 calc R U P A 2
H8B_22 H -0.233269 0.347221 0.624928 0.076 Uiso 0.3116 1 calc R U P A 2
C9_22 C -0.1561(6) 0.3974(8) 0.6791(9) 0.058(2) Uani 0.3116 1 d D U P A 2
H9A_22 H -0.202146 0.424512 0.675149 0.069 Uiso 0.3116 1 calc R U P A 2
H9B_22 H -0.165973 0.378291 0.715272 0.069 Uiso 0.3116 1 calc R U P A 2
C10_22 C -0.0589(7) 0.4191(5) 0.6865(8) 0.057(2) Uani 0.3116 1 d D U P A 2
H10A_22 H -0.056128 0.446109 0.657224 0.069 Uiso 0.3116 1 calc R U P A 2
H10B_22 H -0.047308 0.433713 0.726771 0.069 Uiso 0.3116 1 calc R U P A 2
C11_22 C 0.0721(16) 0.3098(3) 0.8151(6) 0.0534(17) Uani 0.3116 1 d D U P A 2
H11A_22 H 0.121848 0.292431 0.796579 0.064 Uiso 0.3116 1 calc R U P A 2
H11B_22 H 0.012473 0.293002 0.802129 0.064 Uiso 0.3116 1 calc R U P A 2
C12_22 C 0.0916(18) 0.3059(7) 0.8824(7) 0.057(2) Uani 0.3116 1 d D U P A 2
H12A_22 H 0.156119 0.316792 0.894938 0.069 Uiso 0.3116 1 calc R U P A 2
H12B_22 H 0.085886 0.271076 0.894630 0.069 Uiso 0.3116 1 calc R U P A 2
C13_22 C 0.0241(18) 0.3375(6) 0.9134(6) 0.052(3) Uani 0.3116 1 d D U P A 2
H13A_22 H -0.039176 0.323382 0.905926 0.062 Uiso 0.3116 1 calc R U P A 2
H13B_22 H 0.042596 0.336897 0.956965 0.062 Uiso 0.3116 1 calc R U P A 2
C14_22 C 0.0225(19) 0.3907(5) 0.8917(6) 0.056(3) Uani 0.3116 1 d D U P A 2
H14A_22 H -0.027344 0.408912 0.909073 0.067 Uiso 0.3116 1 calc R U P A 2
H14B_22 H 0.082579 0.406674 0.905464 0.067 Uiso 0.3116 1 calc R U P A 2
C15_22 C 0.0059(12) 0.3936(5) 0.8241(6) 0.057(2) Uani 0.3116 1 d D U P A 2
H15A_22 H -0.059642 0.384863 0.811217 0.068 Uiso 0.3116 1 calc R U P A 2
H15B_22 H 0.015836 0.428009 0.811559 0.068 Uiso 0.3116 1 calc R U P A 2
P1_23 P 0.5235(3) 0.2538(3) 0.7031(3) 0.0399(8) Uani 0.3116 1 d D U P A 2
N1_23 N 0.4255(5) 0.2741(4) 0.6794(5) 0.0431(15) Uani 0.3116 1 d D U P A 2
N2_23 N 0.5919(6) 0.2894(3) 0.7489(4) 0.0548(13) Uani 0.3116 1 d D U P A 2
N3_23 N 0.5174(8) 0.2022(3) 0.7420(4) 0.0610(13) Uani 0.3116 1 d D U P A 2
N4_23 N 0.5876(5) 0.2434(3) 0.6474(4) 0.0559(12) Uani 0.3116 1 d D U P A 2
C1_23 C 0.6891(6) 0.2749(5) 0.7637(7) 0.0552(16) Uani 0.3116 1 d D . P A 2
H1A_23 H 0.726510 0.286664 0.732253 0.066 Uiso 0.3116 1 calc R U P A 2
H1B_23 H 0.693718 0.238514 0.765543 0.066 Uiso 0.3116 1 calc R U P A 2
C2_23 C 0.7272(11) 0.2969(5) 0.8235(7) 0.0592(18) Uani 0.3116 1 d D . P A 2
H2A_23 H 0.793851 0.288430 0.832319 0.071 Uiso 0.3116 1 calc R U P A 2
H2B_23 H 0.693357 0.282956 0.855468 0.071 Uiso 0.3116 1 calc R U P A 2
C3_23 C 0.7158(11) 0.3529(5) 0.8220(8) 0.0600(19) Uani 0.3116 1 d D U P A 2
H3A_23 H 0.754672 0.367064 0.792750 0.072 Uiso 0.3116 1 calc R U P A 2
H3B_23 H 0.737244 0.366723 0.861656 0.072 Uiso 0.3116 1 calc R U P A 2
C4_23 C 0.6142(11) 0.3668(5) 0.8048(8) 0.0597(18) Uani 0.3116 1 d D . P A 2
H4A_23 H 0.576376 0.355923 0.836331 0.072 Uiso 0.3116 1 calc R U P A 2
H4B_23 H 0.608719 0.403132 0.801132 0.072 Uiso 0.3116 1 calc R U P A 2
C5_23 C 0.5776(11) 0.3428(3) 0.7458(7) 0.0553(16) Uani 0.3116 1 d D U P A 2
H5A_23 H 0.510417 0.350046 0.736724 0.066 Uiso 0.3116 1 calc R U P A 2
H5B_23 H 0.610436 0.356717 0.713289 0.066 Uiso 0.3116 1 calc R U P A 2
C6_23 C 0.4889(15) 0.1567(4) 0.7105(6) 0.073(2) Uani 0.3116 1 d D U P A 2
H6A_23 H 0.494720 0.161300 0.667525 0.087 Uiso 0.3116 1 calc R U P A 2
H6B_23 H 0.422409 0.150542 0.714693 0.087 Uiso 0.3116 1 calc R U P A 2
C7_23 C 0.545(2) 0.1117(4) 0.7324(7) 0.075(2) Uani 0.3116 1 d D . P A 2
H7A_23 H 0.608060 0.113987 0.719608 0.090 Uiso 0.3116 1 calc R U P A 2
H7B_23 H 0.514762 0.081697 0.714344 0.090 Uiso 0.3116 1 calc R U P A 2
C8_23 C 0.552(2) 0.1075(4) 0.8001(7) 0.081(3) Uani 0.3116 1 d D U P A 2
H8A_23 H 0.490008 0.100340 0.812433 0.097 Uiso 0.3116 1 calc R U P A 2
H8B_23 H 0.593838 0.079631 0.813141 0.097 Uiso 0.3116 1 calc R U P A 2
C9_23 C 0.5900(19) 0.1546(5) 0.8304(7) 0.075(2) Uani 0.3116 1 d D U P A 2
H9A_23 H 0.586270 0.151949 0.873822 0.090 Uiso 0.3116 1 calc R U P A 2
H9B_23 H 0.656363 0.158396 0.824163 0.090 Uiso 0.3116 1 calc R U P A 2
C10_23 C 0.5368(16) 0.2000(4) 0.8067(4) 0.070(2) Uani 0.3116 1 d D . P A 2
H10A_23 H 0.477049 0.201233 0.824303 0.084 Uiso 0.3116 1 calc R U P A 2
H10B_23 H 0.572990 0.229633 0.820468 0.084 Uiso 0.3116 1 calc R U P A 2
C11_23 C 0.5953(13) 0.2821(4) 0.6028(6) 0.0601(19) Uani 0.3116 1 d D U P A 2
H11A_23 H 0.650563 0.302682 0.615291 0.072 Uiso 0.3116 1 calc R U P A 2
H11B_23 H 0.539737 0.303586 0.600992 0.072 Uiso 0.3116 1 calc R U P A 2
C12_23 C 0.6038(15) 0.2614(7) 0.5411(5) 0.068(2) Uani 0.3116 1 d D U P A 2
H12A_23 H 0.617335 0.288624 0.514082 0.082 Uiso 0.3116 1 calc R U P A 2
H12B_23 H 0.543998 0.246236 0.525199 0.082 Uiso 0.3116 1 calc R U P A 2
C13_23 C 0.6809(14) 0.2230(7) 0.5427(6) 0.072(2) Uani 0.3116 1 d D U P A 2
H13A_23 H 0.680463 0.207808 0.502803 0.087 Uiso 0.3116 1 calc R U P A 2
H13B_23 H 0.741887 0.239309 0.552571 0.087 Uiso 0.3116 1 calc R U P A 2
C14_23 C 0.6693(16) 0.1827(6) 0.5884(7) 0.072(2) Uani 0.3116 1 d D . P A 2
H14A_23 H 0.614081 0.162523 0.574790 0.086 Uiso 0.3116 1 calc R U P A 2
H14B_23 H 0.724523 0.160912 0.591642 0.086 Uiso 0.3116 1 calc R U P A 2
C15_23 C 0.6578(10) 0.2043(6) 0.6493(5) 0.065(2) Uani 0.3116 1 d D . P A 2
H15A_23 H 0.640110 0.177556 0.675730 0.078 Uiso 0.3116 1 calc R U P A 2
H15B_23 H 0.718341 0.217764 0.666836 0.078 Uiso 0.3116 1 calc R U P A 2
P1_24 P 0.3356(6) 0.3919(3) 0.5686(3) 0.0310(6) Uani 0.3116 1 d D U P A 2
N1_24 N 0.2947(9) 0.3608(4) 0.6177(4) 0.0387(14) Uani 0.3116 1 d D U P A 2
N2_24 N 0.4170(6) 0.4333(3) 0.5907(5) 0.0426(12) Uani 0.3116 1 d D U P A 2
N3_24 N 0.3877(8) 0.3569(3) 0.5217(4) 0.0478(14) Uani 0.3116 1 d D U P A 2
N4_24 N 0.2538(6) 0.4254(4) 0.5301(4) 0.0506(13) Uani 0.3116 1 d D U P A 2
C1_24 C 0.3873(8) 0.4796(4) 0.6163(10) 0.0446(19) Uani 0.3116 1 d D U P A 2
H1A_24 H 0.379215 0.474578 0.658914 0.054 Uiso 0.3116 1 calc R U P A 2
H1B_24 H 0.326780 0.490001 0.595361 0.054 Uiso 0.3116 1 calc R U P A 2
C2_24 C 0.4598(10) 0.5196(4) 0.6105(12) 0.048(2) Uani 0.3116 1 d D U P A 2
H2A_24 H 0.440885 0.550328 0.629500 0.057 Uiso 0.3116 1 calc R U P A 2
H2B_24 H 0.464261 0.526468 0.567860 0.057 Uiso 0.3116 1 calc R U P A 2
C3_24 C 0.5543(9) 0.5028(5) 0.6404(10) 0.052(2) Uani 0.3116 1 d D U P A 2
H3A_24 H 0.601804 0.528049 0.634415 0.062 Uiso 0.3116 1 calc R U P A 2
H3B_24 H 0.551316 0.499032 0.683748 0.062 Uiso 0.3116 1 calc R U P A 2
C4_24 C 0.5821(7) 0.4538(6) 0.6143(11) 0.052(2) Uani 0.3116 1 d D U P A 2
H4A_24 H 0.592097 0.458390 0.571941 0.062 Uiso 0.3116 1 calc R U P A 2
H4B_24 H 0.641263 0.442168 0.636039 0.062 Uiso 0.3116 1 calc R U P A 2
C5_24 C 0.5066(7) 0.4152(4) 0.6189(9) 0.0470(19) Uani 0.3116 1 d D U P A 2
H5A_24 H 0.523411 0.384347 0.599145 0.056 Uiso 0.3116 1 calc DR U P A 2
H5B_24 H 0.501621 0.407685 0.661385 0.056 Uiso 0.3116 1 calc R U P A 2
C6_24 C 0.3482(13) 0.3082(3) 0.5063(6) 0.058(2) Uani 0.3116 1 d D U P A 2
H6A_24 H 0.294879 0.302510 0.529534 0.069 Uiso 0.3116 1 calc R U P A 2
H6B_24 H 0.395674 0.282770 0.518267 0.069 Uiso 0.3116 1 calc R U P A 2
C7_24 C 0.3155(15) 0.3021(7) 0.4406(7) 0.064(2) Uani 0.3116 1 d D U P A 2
H7A_24 H 0.258796 0.322139 0.430289 0.077 Uiso 0.3116 1 calc R U P A 2
H7B_24 H 0.299254 0.267098 0.432343 0.077 Uiso 0.3116 1 calc R U P A 2
C8_24 C 0.3902(18) 0.3180(7) 0.4019(6) 0.065(3) Uani 0.3116 1 d D U P A 2
H8A_24 H 0.443284 0.294728 0.407834 0.078 Uiso 0.3116 1 calc R U P A 2
H8B_24 H 0.364662 0.316479 0.359431 0.078 Uiso 0.3116 1 calc R U P A 2
C9_24 C 0.4247(17) 0.3700(6) 0.4168(6) 0.074(3) Uani 0.3116 1 d D U P A 2
H9A_24 H 0.478490 0.377258 0.394553 0.089 Uiso 0.3116 1 calc R U P A 2
H9B_24 H 0.374725 0.393835 0.403618 0.089 Uiso 0.3116 1 calc R U P A 2
C10_24 C 0.4534(9) 0.3769(5) 0.4829(6) 0.062(2) Uani 0.3116 1 d D U P A 2
H10A_24 H 0.514647 0.360934 0.493152 0.075 Uiso 0.3116 1 calc R U P A 2
H10B_24 H 0.461356 0.412621 0.491116 0.075 Uiso 0.3116 1 calc R U P A 2
C11_24 C 0.1648(8) 0.4338(7) 0.5537(5) 0.063(2) Uani 0.3116 1 d D U P A 2
H11A_24 H 0.165657 0.466913 0.572306 0.075 Uiso 0.3116 1 calc DR U P A 2
H11B_24 H 0.157181 0.409136 0.585057 0.075 Uiso 0.3116 1 calc DR U P A 2
C12_24 C 0.0823(6) 0.4306(10) 0.5061(8) 0.069(2) Uani 0.3116 1 d D U P A 2
H12A_24 H 0.025296 0.441209 0.523159 0.083 Uiso 0.3116 1 calc R U P A 2
H12B_24 H 0.073598 0.395855 0.493025 0.083 Uiso 0.3116 1 calc R U P A 2
C13_24 C 0.0967(8) 0.4628(10) 0.4526(7) 0.072(2) Uani 0.3116 1 d D U P A 2
H13A_24 H 0.044901 0.457225 0.420836 0.086 Uiso 0.3116 1 calc R U P A 2
H13B_24 H 0.095455 0.497913 0.464428 0.086 Uiso 0.3116 1 calc R U P A 2
C14_24 C 0.1886(10) 0.4517(10) 0.4282(5) 0.072(2) Uani 0.3116 1 d D U P A 2
H14A_24 H 0.185543 0.418516 0.409811 0.086 Uiso 0.3116 1 calc R U P A 2
H14B_24 H 0.198765 0.476014 0.396865 0.086 Uiso 0.3116 1 calc R U P A 2
C15_24 C 0.2699(8) 0.4536(7) 0.4769(6) 0.064(2) Uani 0.3116 1 d D U P A 2
H15A_24 H 0.326076 0.440649 0.460824 0.077 Uiso 0.3116 1 calc R U P A 2
H15B_24 H 0.282092 0.488466 0.488349 0.077 Uiso 0.3116 1 calc R U P A 2

loop_
_atom_site_aniso_label
_atom_site_aniso_U_11
_atom_site_aniso_U_22
_atom_site_aniso_U_33
_atom_site_aniso_U_23
_atom_site_aniso_U_13
_atom_site_aniso_U_12
U1A 0.02203(18) 0.0473(2) 0.02162(17) 0.00684(16) 0.00302(12) 0.00126(17)
Se1 0.0404(10) 0.0526(8) 0.0211(9) 0.0103(7) 0.0014(7) 0.0055(7)
Se2 0.0398(9) 0.0572(9) 0.0344(8) 0.0038(6) 0.0042(6) -0.0022(7)
Se3 0.0357(8) 0.0507(8) 0.0351(7) -0.0013(6) 0.0020(6) -0.0088(7)
U1B 0.02203(18) 0.0473(2) 0.02162(17) 0.00684(16) 0.00302(12) 0.00126(17)
Se4 0.068(3) 0.087(3) 0.022(2) 0.0023(19) -0.0022(19) 0.0055(18)
Se5 0.060(2) 0.092(3) 0.0270(17) -0.0194(18) -0.0013(15) 0.0122(19)
P1_21 0.0374(12) 0.0382(12) 0.0416(13) 0.0048(9) 0.0118(10) 0.0038(9)
N1_21 0.0463(16) 0.0522(15) 0.044(2) 0.0054(13) 0.0062(13) -0.0029(13)
N2_21 0.0587(16) 0.0553(12) 0.0589(15) 0.0028(9) 0.0090(10) 0.0017(10)
N3_21 0.0515(17) 0.058(3) 0.0564(18) 0.005(2) 0.0098(16) 0.0050(14)
N4_21 0.056(3) 0.055(2) 0.0540(17) 0.0027(19) 0.0127(18) 0.0055(19)
C1_21 0.065(3) 0.0616(18) 0.0615(19) -0.0014(13) 0.0071(16) -0.0019(17)
C2_21 0.149(18) 0.060(5) 0.069(6) -0.012(5) 0.033(9) -0.022(7)
C3_21 0.088(4) 0.061(2) 0.077(3) -0.0059(19) 0.026(3) -0.006(3)
C4_21 0.096(6) 0.0572(18) 0.073(3) 0.0002(16) 0.028(3) -0.0049(15)
C5_21 0.0593(19) 0.0575(18) 0.0607(18) 0.0024(11) 0.0087(12) -0.0023(12)
C6_21 0.050(3) 0.063(4) 0.061(3) 0.001(3) 0.007(2) 0.006(2)
C7_21 0.049(3) 0.059(3) 0.077(6) -0.001(3) 0.007(3) 0.007(2)
C8_21 0.052(3) 0.061(4) 0.077(5) 0.005(4) 0.012(3) 0.010(3)
C9_21 0.0541(19) 0.051(4) 0.070(5) 0.012(4) 0.015(3) 0.010(2)
C10_21 0.056(2) 0.058(3) 0.061(4) 0.010(3) 0.016(3) 0.0072(19)
C11_21 0.057(5) 0.056(2) 0.049(3) 0.002(2) 0.013(2) 0.006(2)
C12_21 0.056(5) 0.069(4) 0.049(3) 0.004(2) 0.015(2) 0.011(3)
C13_21 0.045(7) 0.064(4) 0.048(3) -0.001(3) 0.010(3) 0.003(4)
C14_21 0.048(7) 0.065(4) 0.057(2) 0.003(2) 0.016(3) 0.005(4)
C15_21 0.060(6) 0.056(3) 0.057(2) 0.002(3) 0.015(3) 0.006(4)
P1_25 0.0303(12) 0.0345(12) 0.0288(12) 0.0061(10) 0.0052(9) -0.0086(10)
N1_25 0.036(3) 0.042(3) 0.037(2) 0.000(2) 0.003(2) -0.0078(19)
N2_25 0.0404(17) 0.0436(19) 0.044(3) 0.0051(17) 0.0064(16) -0.0074(16)
N3_25 0.054(4) 0.046(2) 0.0452(18) 0.0022(15) 0.015(2) -0.0133(18)
N4_25 0.0400(16) 0.055(3) 0.057(3) 0.016(2) 0.0064(15) -0.0033(18)
C1_25 0.044(3) 0.045(3) 0.046(4) 0.003(3) 0.006(3) -0.008(2)
C2_25 0.045(3) 0.045(3) 0.054(6) 0.002(3) 0.008(3) -0.009(2)
C3_25 0.044(3) 0.045(3) 0.066(5) 0.001(4) 0.006(3) -0.009(2)
C4_25 0.0411(18) 0.046(3) 0.068(6) -0.001(3) 0.008(3) -0.009(2)
C5_25 0.0398(18) 0.045(3) 0.056(5) 0.002(3) 0.004(2) -0.0077(17)
C6_25 0.084(6) 0.048(2) 0.045(3) -0.0009(18) 0.023(3) -0.020(2)
C7_25 0.094(6) 0.056(4) 0.046(3) -0.001(2) 0.023(3) -0.032(4)
C8_25 0.095(7) 0.057(4) 0.045(3) -0.004(3) 0.023(4) -0.037(4)
C9_25 0.122(9) 0.057(4) 0.048(2) -0.003(3) 0.028(3) -0.040(4)
C10_25 0.093(6) 0.050(3) 0.050(2) -0.006(2) 0.031(3) -0.027(4)
C11_25 0.0392(17) 0.075(5) 0.073(4) 0.034(4) 0.0041(17) -0.004(2)
C12_25 0.043(2) 0.085(5) 0.077(4) 0.040(3) 0.000(2) -0.011(3)
C13_25 0.041(3) 0.089(5) 0.084(4) 0.046(4) -0.002(3) -0.011(3)
C14_25 0.041(3) 0.089(5) 0.084(4) 0.046(4) -0.002(3) -0.011(3)
C15_25 0.040(2) 0.069(3) 0.082(4) 0.036(3) -0.001(3) -0.006(2)
P1_26 0.0243(12) 0.0617(18) 0.0328(12) 0.0034(12) -0.0007(10) 0.0018(11)
N1_26 0.0431(16) 0.048(3) 0.038(3) -0.007(2) 0.0010(12) -0.0105(17)
N2_26 0.035(2) 0.078(2) 0.050(2) 0.000(2) -0.0012(19) 0.0005(19)
N3_26 0.049(3) 0.073(2) 0.061(3) 0.014(2) 0.008(2) 0.0019(15)
N4_26 0.0522(15) 0.0624(17) 0.0538(14) 0.0027(11) 0.0095(12) 0.0014(12)
C1_26 0.035(2) 0.081(3) 0.048(3) 0.002(3) -0.002(2) 0.000(2)
C2_26 0.039(3) 0.088(3) 0.050(3) 0.000(3) -0.002(2) -0.005(3)
C3_26 0.044(3) 0.087(3) 0.047(4) -0.001(3) -0.004(3) -0.005(3)
C4_26 0.044(3) 0.084(3) 0.049(3) -0.004(3) -0.003(3) -0.004(3)
C5_26 0.040(3) 0.078(2) 0.047(3) -0.001(2) -0.002(3) 0.0003(19)
C6_26 0.067(4) 0.074(2) 0.074(4) 0.010(2) 0.000(3) 0.0015(19)
C7_26 0.074(5) 0.075(2) 0.076(4) 0.011(3) 0.004(4) 0.005(3)
C8_26 0.088(8) 0.085(11) 0.143(18) 0.043(10) -0.006(9) 0.007(6)
C9_26 0.076(5) 0.085(4) 0.064(4) 0.015(3) 0.007(3) 0.018(3)
C10_26 0.067(5) 0.083(3) 0.061(3) 0.014(2) 0.007(2) 0.014(3)
C11_26 0.062(4) 0.067(3) 0.054(2) 0.005(2) 0.018(2) 0.009(2)
C12_26 0.070(5) 0.083(4) 0.053(2) 0.004(2) 0.014(2) 0.027(4)
C13_26 0.075(5) 0.089(4) 0.055(3) 0.008(3) 0.016(3) 0.032(4)
C14_26 0.071(6) 0.087(4) 0.059(3) 0.008(2) 0.013(3) 0.029(4)
C15_26 0.064(3) 0.073(3) 0.059(3) 0.009(2) 0.017(3) 0.013(3)
P1_1 0.0307(13) 0.0423(14) 0.0252(12) 0.0061(10) 0.0062(10) -0.0045(11)
N1_1 0.036(2) 0.040(2) 0.036(2) 0.0039(17) 0.0028(17) -0.0004(17)
N2_1 0.037(4) 0.045(5) 0.033(4) 0.008(3) 0.013(3) -0.004(3)
N3_1 0.035(4) 0.061(5) 0.038(4) 0.015(4) -0.001(3) -0.010(3)
N4_1 0.048(4) 0.045(4) 0.046(5) -0.001(3) 0.020(4) 0.001(3)
C1_1 0.057(6) 0.062(7) 0.037(5) 0.021(5) 0.016(4) 0.005(4)
C2_1 0.074(7) 0.075(8) 0.061(8) 0.036(6) 0.019(6) -0.003(5)
C3_1 0.071(7) 0.095(9) 0.063(8) 0.023(6) 0.028(6) -0.011(6)
C4_1 0.058(6) 0.080(8) 0.058(7) 0.011(6) 0.036(5) -0.002(5)
C5_1 0.044(5) 0.058(6) 0.046(6) 0.005(4) 0.018(4) 0.000(4)
C6_1 0.068(6) 0.086(8) 0.045(6) 0.031(6) -0.016(5) -0.030(6)
C7_1 0.084(8) 0.083(8) 0.044(7) 0.021(5) -0.024(6) -0.015(5)
C8_1 0.060(7) 0.090(8) 0.041(6) 0.003(5) -0.010(5) -0.006(6)
C9_1 0.054(6) 0.093(9) 0.063(7) 0.010(6) -0.017(5) -0.013(6)
C10_1 0.056(6) 0.071(7) 0.058(7) 0.010(5) -0.014(5) -0.021(5)
C11_1 0.051(5) 0.088(9) 0.075(7) -0.025(7) 0.028(6) -0.004(5)
C12_1 0.083(9) 0.098(9) 0.082(8) -0.026(7) 0.048(7) -0.004(7)
C13_1 0.084(7) 0.087(8) 0.057(8) -0.018(6) 0.017(6) 0.011(6)
C14_1 0.087(7) 0.071(9) 0.086(8) -0.026(6) 0.016(7) -0.003(6)
C15_1 0.081(8) 0.048(6) 0.087(8) -0.010(6) 0.035(7) -0.012(5)
P1_22 0.0374(12) 0.0382(12) 0.0416(13) 0.0048(9) 0.0118(10) 0.0038(9)
N1_22 0.0463(16) 0.0522(15) 0.044(2) 0.0054(13) 0.0062(13) -0.0029(13)
N2_22 0.0587(16) 0.0553(12) 0.0589(15) 0.0028(9) 0.0090(10) 0.0017(10)
N3_22 0.0515(17) 0.058(3) 0.0564(18) 0.005(2) 0.0098(16) 0.0050(14)
N4_22 0.056(3) 0.055(2) 0.0540(17) 0.0027(19) 0.0127(18) 0.0055(19)
C1_22 0.067(5) 0.0617(18) 0.0600(15) 0.0002(13) 0.0089(14) -0.0010(18)
C2_22 0.065(3) 0.0616(18) 0.0615(19) -0.0014(13) 0.0071(16) -0.0019(17)
C3_22 0.088(4) 0.061(2) 0.077(3) -0.0059(19) 0.026(3) -0.006(3)
C4_22 0.096(6) 0.0572(18) 0.073(3) 0.0002(16) 0.028(3) -0.0049(15)
C5_22 0.0593(19) 0.0575(18) 0.0607(18) 0.0024(11) 0.0087(12) -0.0023(12)
C6_22 0.050(3) 0.063(4) 0.061(3) 0.001(3) 0.007(2) 0.006(2)
C7_22 0.049(3) 0.059(3) 0.077(6) -0.001(3) 0.007(3) 0.007(2)
C8_22 0.052(3) 0.061(4) 0.077(5) 0.005(4) 0.012(3) 0.010(3)
C9_22 0.0541(19) 0.051(4) 0.070(5) 0.012(4) 0.015(3) 0.010(2)
C10_22 0.056(2) 0.058(3) 0.061(4) 0.010(3) 0.016(3) 0.0072(19)
C11_22 0.057(5) 0.056(2) 0.049(3) 0.002(2) 0.013(2) 0.006(2)
C12_22 0.056(5) 0.069(4) 0.049(3) 0.004(2) 0.015(2) 0.011(3)
C13_22 0.045(7) 0.064(4) 0.048(3) -0.001(3) 0.010(3) 0.003(4)
C14_22 0.048(7) 0.065(4) 0.057(2) 0.003(2) 0.016(3) 0.005(4)
C15_22 0.060(6) 0.056(3) 0.057(2) 0.002(3) 0.015(3) 0.006(4)
P1_23 0.0243(12) 0.0617(18) 0.0328(12) 0.0034(12) -0.0007(10) 0.0018(11)
N1_23 0.0431(16) 0.048(3) 0.038(3) -0.007(2) 0.0010(12) -0.0105(17)
N2_23 0.035(2) 0.078(2) 0.050(2) 0.000(2) -0.0012(19) 0.0005(19)
N3_23 0.049(3) 0.073(2) 0.061(3) 0.014(2) 0.008(2) 0.0019(15)
N4_23 0.0522(15) 0.0624(17) 0.0538(14) 0.0027(11) 0.0095(12) 0.0014(12)
C1_23 0.035(2) 0.081(3) 0.048(3) 0.002(3) -0.002(2) 0.000(2)
C2_23 0.039(3) 0.088(3) 0.050(3) 0.000(3) -0.002(2) -0.005(3)
C3_23 0.044(3) 0.087(3) 0.047(4) -0.001(3) -0.004(3) -0.005(3)
C4_23 0.044(3) 0.084(3) 0.049(3) -0.004(3) -0.003(3) -0.004(3)
C5_23 0.040(3) 0.078(2) 0.047(3) -0.001(2) -0.002(3) 0.0003(19)
C6_23 0.067(4) 0.074(2) 0.074(4) 0.010(2) 0.000(3) 0.0015(19)
C7_23 0.074(5) 0.075(2) 0.076(4) 0.011(3) 0.004(4) 0.005(3)
C8_23 0.081(8) 0.084(3) 0.076(4) 0.013(3) 0.005(4) 0.018(3)
C9_23 0.076(5) 0.085(4) 0.064(4) 0.015(3) 0.007(3) 0.018(3)
C10_23 0.067(5) 0.083(3) 0.061(3) 0.014(2) 0.007(2) 0.014(3)
C11_23 0.062(4) 0.067(3) 0.054(2) 0.005(2) 0.018(2) 0.009(2)
C12_23 0.070(5) 0.083(4) 0.053(2) 0.004(2) 0.014(2) 0.027(4)
C13_23 0.075(5) 0.089(4) 0.055(3) 0.008(3) 0.016(3) 0.032(4)
C14_23 0.071(6) 0.087(4) 0.059(3) 0.008(2) 0.013(3) 0.029(4)
C15_23 0.064(3) 0.073(3) 0.059(3) 0.009(2) 0.017(3) 0.013(3)
P1_24 0.0303(12) 0.0345(12) 0.0288(12) 0.0061(10) 0.0052(9) -0.0086(10)
N1_24 0.036(3) 0.042(3) 0.037(2) 0.000(2) 0.003(2) -0.0078(19)
N2_24 0.0404(17) 0.0436(19) 0.044(3) 0.0051(17) 0.0064(16) -0.0074(16)
N3_24 0.054(4) 0.046(2) 0.0452(18) 0.0022(15) 0.015(2) -0.0133(18)
N4_24 0.0400(16) 0.055(3) 0.057(3) 0.016(2) 0.0064(15) -0.0033(18)
C1_24 0.044(3) 0.045(3) 0.046(4) 0.003(3) 0.006(3) -0.008(2)
C2_24 0.045(3) 0.045(3) 0.054(6) 0.002(3) 0.008(3) -0.009(2)
C3_24 0.044(3) 0.045(3) 0.066(5) 0.001(4) 0.006(3) -0.009(2)
C4_24 0.0411(18) 0.046(3) 0.068(6) -0.001(3) 0.008(3) -0.009(2)
C5_24 0.0398(18) 0.045(3) 0.056(5) 0.002(3) 0.004(2) -0.0077(17)
C6_24 0.084(6) 0.048(2) 0.045(3) -0.0009(18) 0.023(3) -0.020(2)
C7_24 0.094(6) 0.056(4) 0.046(3) -0.001(2) 0.023(3) -0.032(4)
C8_24 0.095(7) 0.057(4) 0.045(3) -0.004(3) 0.023(4) -0.037(4)
C9_24 0.122(9) 0.057(4) 0.048(2) -0.003(3) 0.028(3) -0.040(4)
C10_24 0.093(6) 0.050(3) 0.050(2) -0.006(2) 0.031(3) -0.027(4)
C11_24 0.0392(17) 0.075(5) 0.073(4) 0.034(4) 0.0041(17) -0.004(2)
C12_24 0.043(2) 0.085(5) 0.077(4) 0.040(3) 0.000(2) -0.011(3)
C13_24 0.041(3) 0.089(5) 0.084(4) 0.046(4) -0.002(3) -0.011(3)
C14_24 0.041(3) 0.089(5) 0.084(4) 0.046(4) -0.002(3) -0.011(3)
C15_24 0.040(2) 0.069(3) 0.082(4) 0.036(3) -0.001(3) -0.006(2)

loop_
_atom_type_symbol
_atom_type_description
_atom_type_scat_dispersion_real
_atom_type_scat_dispersion_imag
_atom_type_scat_source
C C 0.0033 0.0016 'International Tables Vol C Tables 4.2.6.8 and 6.1.1.4'
H H 0.0000 0.0000 'International Tables Vol C Tables 4.2.6.8 and 6.1.1.4'
N N 0.0061 0.0033 'International Tables Vol C Tables 4.2.6.8 and 6.1.1.4'
O O 0.0106 0.0060 'International Tables Vol C Tables 4.2.6.8 and 6.1.1.4'
P P 0.1023 0.0942 'International Tables Vol C Tables 4.2.6.8 and 6.1.1.4'
Se Se -0.0929 2.2259 'International Tables Vol C Tables 4.2.6.8 and 6.1.1.4'
U U -9.6767 9.6646 'International Tables Vol C Tables 4.2.6.8 and 6.1.1.4'

loop_
_geom_angle_atom_site_label_1
_geom_angle_atom_site_label_2
_geom_angle_atom_site_label_3
_geom_angle
_geom_angle_site_symmetry_1
_geom_angle_site_symmetry_3
_geom_angle_publ_flag
Se1 U1A Se3 79.48(5) . . ?
N1_21 U1A Se1 84.9(2) . . ?
N1_21 U1A Se3 82.0(2) . . ?
N1_21 U1A N1_25 95.6(3) . . ?
N1_21 U1A N1_26 161.5(3) . . ?
N1_21 U1A N1_1 97.6(3) . . ?
N1_25 U1A Se1 168.4(2) . . ?
N1_25 U1A Se3 89.1(2) . . ?
N1_26 U1A Se1 82.5(2) . . ?
N1_26 U1A Se3 82.4(2) . . ?
N1_26 U1A N1_25 94.1(2) . . ?
N1_26 U1A N1_1 97.4(3) . . ?
N1_1 U1A Se1 97.11(15) . . ?
N1_1 U1A Se3 176.58(15) . . ?
N1_1 U1A N1_25 94.3(3) . . ?
Se2 Se1 U1A 81.97(6) . . ?
Se1 Se2 Se3 106.55(9) . . ?
Se2 Se3 U1A 81.30(5) . . ?
Se5 U1B Se4 47.47(12) . . ?
N1_1 U1B Se4 84.09(18) . . ?
N1_1 U1B Se5 131.53(18) . . ?
N1_1 U1B N1_24 97.1(4) . . ?
N1_22 U1B Se4 84.3(4) . . ?
N1_22 U1B Se5 83.8(4) . . ?
N1_22 U1B N1_1 90.7(4) . . ?
N1_22 U1B N1_23 168.9(5) . . ?
N1_22 U1B N1_24 90.4(5) . . ?
N1_23 U1B Se4 84.7(4) . . ?
N1_23 U1B Se5 87.7(3) . . ?
N1_23 U1B N1_1 89.4(4) . . ?
N1_23 U1B N1_24 100.7(5) . . ?
N1_24 U1B Se4 174.5(4) . . ?
N1_24 U1B Se5 130.9(4) . . ?
Se5 Se4 U1B 66.21(7) . . ?
Se4 Se5 U1B 66.32(7) . . ?
N1_21 P1_21 N2_21 117.9(2) . . ?
N1_21 P1_21 N3_21 112.0(2) . . ?
N1_21 P1_21 N4_21 111.1(2) . . ?
N2_21 P1_21 N3_21 102.9(2) . . ?
N2_21 P1_21 N4_21 103.3(2) . . ?
N3_21 P1_21 N4_21 108.9(2) . . ?
P1_21 N1_21 U1A 165.6(4) . . ?
C1_21 N2_21 P1_21 119.1(3) . . ?
C1_21 N2_21 C5_21 114.2(4) . . ?
C5_21 N2_21 P1_21 118.8(3) . . ?
C6_21 N3_21 P1_21 118.4(3) . . ?
C10_21 N3_21 P1_21 123.0(3) . . ?
C10_21 N3_21 C6_21 117.4(4) . . ?
C11_21 N4_21 P1_21 119.4(3) . . ?
C15_21 N4_21 P1_21 122.8(3) . . ?
C15_21 N4_21 C11_21 115.7(4) . . ?
N2_21 C1_21 H1A_21 109.7 . . ?
N2_21 C1_21 H1B_21 109.7 . . ?
N2_21 C1_21 C2_21 110.0(4) . . ?
H1A_21 C1_21 H1B_21 108.2 . . ?
C2_21 C1_21 H1A_21 109.7 . . ?
C2_21 C1_21 H1B_21 109.7 . . ?
C1_21 C2_21 H2A_21 109.7 . . ?
C1_21 C2_21 H2B_21 109.7 . . ?
H2A_21 C2_21 H2B_21 108.2 . . ?
C3_21 C2_21 C1_21 109.9(5) . . ?
C3_21 C2_21 H2A_21 109.7 . . ?
C3_21 C2_21 H2B_21 109.7 . . ?
C2_21 C3_21 H3A_21 109.5 . . ?
C2_21 C3_21 H3B_21 109.5 . . ?
H3A_21 C3_21 H3B_21 108.1 . . ?
C4_21 C3_21 C2_21 110.7(5) . . ?
C4_21 C3_21 H3A_21 109.5 . . ?
C4_21 C3_21 H3B_21 109.5 . . ?
C3_21 C4_21 H4A_21 109.6 . . ?
C3_21 C4_21 H4B_21 109.6 . . ?
C3_21 C4_21 C5_21 110.5(5) . . ?
H4A_21 C4_21 H4B_21 108.1 . . ?
C5_21 C4_21 H4A_21 109.6 . . ?
C5_21 C4_21 H4B_21 109.6 . . ?
N2_21 C5_21 C4_21 110.2(4) . . ?
N2_21 C5_21 H5A_21 109.6 . . ?
N2_21 C5_21 H5B_21 109.6 . . ?
C4_21 C5_21 H5A_21 109.6 . . ?
C4_21 C5_21 H5B_21 109.6 . . ?
H5A_21 C5_21 H5B_21 108.1 . . ?
N3_21 C6_21 H6A_21 108.9 . . ?
N3_21 C6_21 H6B_21 108.9 . . ?
N3_21 C6_21 C7_21 113.5(4) . . ?
H6A_21 C6_21 H6B_21 107.7 . . ?
C7_21 C6_21 H6A_21 108.9 . . ?
C7_21 C6_21 H6B_21 108.9 . . ?
C6_21 C7_21 H7A_21 109.4 . . ?
C6_21 C7_21 H7B_21 109.4 . . ?
C6_21 C7_21 C8_21 111.2(5) . . ?
H7A_21 C7_21 H7B_21 108.0 . . ?
C8_21 C7_21 H7A_21 109.4 . . ?
C8_21 C7_21 H7B_21 109.4 . . ?
C7_21 C8_21 H8A_21 109.3 . . ?
C7_21 C8_21 H8B_21 109.3 . . ?
H8A_21 C8_21 H8B_21 107.9 . . ?
C9_21 C8_21 C7_21 111.8(5) . . ?
C9_21 C8_21 H8A_21 109.3 . . ?
C9_21 C8_21 H8B_21 109.3 . . ?
C8_21 C9_21 H9A_21 109.2 . . ?
C8_21 C9_21 H9B_21 109.2 . . ?
H9A_21 C9_21 H9B_21 107.9 . . ?
C10_21 C9_21 C8_21 112.1(5) . . ?
C10_21 C9_21 H9A_21 109.2 . . ?
C10_21 C9_21 H9B_21 109.2 . . ?
N3_21 C10_21 C9_21 114.6(4) . . ?
N3_21 C10_21 H10A_21 108.6 . . ?
N3_21 C10_21 H10B_21 108.6 . . ?
C9_21 C10_21 H10A_21 108.6 . . ?
C9_21 C10_21 H10B_21 108.6 . . ?
H10A_21 C10_21 H10B_21 107.6 . . ?
N4_21 C11_21 H11A_21 109.1 . . ?
N4_21 C11_21 H11B_21 109.1 . . ?
N4_21 C11_21 C12_21 112.7(4) . . ?
H11A_21 C11_21 H11B_21 107.8 . . ?
C12_21 C11_21 H11A_21 109.1 . . ?
C12_21 C11_21 H11B_21 109.1 . . ?
C11_21 C12_21 H12A_21 109.4 . . ?
C11_21 C12_21 H12B_21 109.4 . . ?
C11_21 C12_21 C13_21 111.3(5) . . ?
H12A_21 C12_21 H12B_21 108.0 . . ?
C13_21 C12_21 H12A_21 109.4 . . ?
C13_21 C12_21 H12B_21 109.4 . . ?
C12_21 C13_21 H13A_21 109.2 . . ?
C12_21 C13_21 H13B_21 109.2 . . ?
H13A_21 C13_21 H13B_21 107.9 . . ?
C14_21 C13_21 C12_21 111.9(5) . . ?
C14_21 C13_21 H13A_21 109.2 . . ?
C14_21 C13_21 H13B_21 109.2 . . ?
C13_21 C14_21 H14A_21 109.3 . . ?
C13_21 C14_21 H14B_21 109.3 . . ?
H14A_21 C14_21 H14B_21 108.0 . . ?
C15_21 C14_21 C13_21 111.6(5) . . ?
C15_21 C14_21 H14A_21 109.3 . . ?
C15_21 C14_21 H14B_21 109.3 . . ?
N4_21 C15_21 C14_21 113.2(4) . . ?
N4_21 C15_21 H15A_21 108.9 . . ?
N4_21 C15_21 H15B_21 108.9 . . ?
C14_21 C15_21 H15A_21 108.9 . . ?
C14_21 C15_21 H15B_21 108.9 . . ?
H15A_21 C15_21 H15B_21 107.8 . . ?
N1_25 P1_25 N2_25 117.3(2) . . ?
N1_25 P1_25 N3_25 112.4(2) . . ?
N1_25 P1_25 N4_25 111.4(2) . . ?
N3_25 P1_25 N2_25 102.7(2) . . ?
N3_25 P1_25 N4_25 109.2(2) . . ?
N4_25 P1_25 N2_25 103.1(2) . . ?
P1_25 N1_25 U1A 165.2(4) . . ?
C1_25 N2_25 P1_25 117.6(3) . . ?
C1_25 N2_25 C5_25 113.3(4) . . ?
C5_25 N2_25 P1_25 117.3(3) . . ?
C6_25 N3_25 P1_25 118.9(3) . . ?
C6_25 N3_25 C10_25 117.8(4) . . ?
C10_25 N3_25 P1_25 123.2(3) . . ?
C11_25 N4_25 P1_25 120.1(3) . . ?
C15_25 N4_25 P1_25 123.6(3) . . ?
C15_25 N4_25 C11_25 116.4(4) . . ?
N2_25 C1_25 H1A_25 109.7 . . ?
N2_25 C1_25 H1B_25 109.7 . . ?
N2_25 C1_25 C2_25 109.9(4) . . ?
H1A_25 C1_25 H1B_25 108.2 . . ?
C2_25 C1_25 H1A_25 109.7 . . ?
C2_25 C1_25 H1B_25 109.7 . . ?
C1_25 C2_25 H2A_25 109.7 . . ?
C1_25 C2_25 H2B_25 109.7 . . ?
C1_25 C2_25 C3_25 110.0(5) . . ?
H2A_25 C2_25 H2B_25 108.2 . . ?
C3_25 C2_25 H2A_25 109.7 . . ?
C3_25 C2_25 H2B_25 109.7 . . ?
C2_25 C3_25 H3A_25 109.6 . . ?
C2_25 C3_25 H3B_25 109.6 . . ?
C2_25 C3_25 C4_25 110.5(5) . . ?
H3A_25 C3_25 H3B_25 108.1 . . ?
C4_25 C3_25 H3A_25 109.6 . . ?
C4_25 C3_25 H3B_25 109.6 . . ?
C3_25 C4_25 H4A_25 109.6 . . ?
C3_25 C4_25 H4B_25 109.6 . . ?
H4A_25 C4_25 H4B_25 108.1 . . ?
C5_25 C4_25 C3_25 110.5(5) . . ?
C5_25 C4_25 H4A_25 109.6 . . ?
C5_25 C4_25 H4B_25 109.6 . . ?
N2_25 C5_25 C4_25 110.1(4) . . ?
N2_25 C5_25 H5A_25 109.6 . . ?
N2_25 C5_25 H5B_25 109.6 . . ?
C4_25 C5_25 H5A_25 109.6 . . ?
C4_25 C5_25 H5B_25 109.6 . . ?
H5A_25 C5_25 H5B_25 108.1 . . ?
N3_25 C6_25 H6A_25 108.7 . . ?
N3_25 C6_25 H6B_25 108.7 . . ?
N3_25 C6_25 C7_25 114.1(4) . . ?
H6A_25 C6_25 H6B_25 107.6 . . ?
C7_25 C6_25 H6A_25 108.7 . . ?
C7_25 C6_25 H6B_25 108.7 . . ?
C6_25 C7_25 H7A_25 109.3 . . ?
C6_25 C7_25 H7B_25 109.3 . . ?
C6_25 C7_25 C8_25 111.5(5) . . ?
H7A_25 C7_25 H7B_25 108.0 . . ?
C8_25 C7_25 H7A_25 109.3 . . ?
C8_25 C7_25 H7B_25 109.3 . . ?
C7_25 C8_25 H8A_25 109.3 . . ?
C7_25 C8_25 H8B_25 109.3 . . ?
H8A_25 C8_25 H8B_25 107.9 . . ?
C9_25 C8_25 C7_25 111.8(5) . . ?
C9_25 C8_25 H8A_25 109.3 . . ?
C9_25 C8_25 H8B_25 109.3 . . ?
C8_25 C9_25 H9A_25 109.1 . . ?
C8_25 C9_25 H9B_25 109.1 . . ?
H9A_25 C9_25 H9B_25 107.9 . . ?
C10_25 C9_25 C8_25 112.3(5) . . ?
C10_25 C9_25 H9A_25 109.1 . . ?
C10_25 C9_25 H9B_25 109.1 . . ?
N3_25 C10_25 C9_25 114.9(4) . . ?
N3_25 C10_25 H10A_25 108.5 . . ?
N3_25 C10_25 H10B_25 108.5 . . ?
C9_25 C10_25 H10A_25 108.5 . . ?
C9_25 C10_25 H10B_25 108.5 . . ?
H10A_25 C10_25 H10B_25 107.5 . . ?
N4_25 C11_25 H11A_25 109.0 . . ?
N4_25 C11_25 H11B_25 109.0 . . ?
N4_25 C11_25 C12_25 112.9(4) . . ?
H11A_25 C11_25 H11B_25 107.8 . . ?
C12_25 C11_25 H11A_25 109.0 . . ?
C12_25 C11_25 H11B_25 109.0 . . ?
C11_25 C12_25 H12A_25 109.4 . . ?
C11_25 C12_25 H12B_25 109.4 . . ?
C11_25 C12_25 C13_25 111.3(5) . . ?
H12A_25 C12_25 H12B_25 108.0 . . ?
C13_25 C12_25 H12A_25 109.4 . . ?
C13_25 C12_25 H12B_25 109.4 . . ?
C12_25 C13_25 H13A_25 109.2 . . ?
C12_25 C13_25 H13B_25 109.2 . . ?
H13A_25 C13_25 H13B_25 107.9 . . ?
C14_25 C13_25 C12_25 111.9(5) . . ?
C14_25 C13_25 H13A_25 109.2 . . ?
C14_25 C13_25 H13B_25 109.2 . . ?
C13_25 C14_25 H14A_25 109.3 . . ?
C13_25 C14_25 H14B_25 109.3 . . ?
H14A_25 C14_25 H14B_25 107.9 . . ?
C15_25 C14_25 C13_25 111.8(5) . . ?
C15_25 C14_25 H14A_25 109.3 . . ?
C15_25 C14_25 H14B_25 109.3 . . ?
N4_25 C15_25 C14_25 113.6(4) . . ?
N4_25 C15_25 H15A_25 108.8 . . ?
N4_25 C15_25 H15B_25 108.8 . . ?
C14_25 C15_25 H15A_25 108.8 . . ?
C14_25 C15_25 H15B_25 108.8 . . ?
H15A_25 C15_25 H15B_25 107.7 . . ?
N1_26 P1_26 N2_26 117.9(2) . . ?
N1_26 P1_26 N3_26 112.1(2) . . ?
N1_26 P1_26 N4_26 111.1(2) . . ?
N2_26 P1_26 N3_26 102.9(2) . . ?
N2_26 P1_26 N4_26 103.2(2) . . ?
N4_26 P1_26 N3_26 108.8(2) . . ?
P1_26 N1_26 U1A 161.7(4) . . ?
C1_26 N2_26 P1_26 119.3(3) . . ?
C1_26 N2_26 C5_26 114.4(4) . . ?
C5_26 N2_26 P1_26 119.1(3) . . ?
C6_26 N3_26 P1_26 118.5(3) . . ?
C6_26 N3_26 C10_26 117.4(4) . . ?
C10_26 N3_26 P1_26 122.7(3) . . ?
C11_26 N4_26 P1_26 120.1(3) . . ?
C11_26 N4_26 C15_26 116.6(4) . . ?
C15_26 N4_26 P1_26 123.4(3) . . ?
N2_26 C1_26 H1A_26 109.7 . . ?
N2_26 C1_26 H1B_26 109.7 . . ?
N2_26 C1_26 C2_26 110.0(4) . . ?
H1A_26 C1_26 H1B_26 108.2 . . ?
C2_26 C1_26 H1A_26 109.7 . . ?
C2_26 C1_26 H1B_26 109.7 . . ?
C1_26 C2_26 H2A_26 109.7 . . ?
C1_26 C2_26 H2B_26 109.7 . . ?
H2A_26 C2_26 H2B_26 108.2 . . ?
C3_26 C2_26 C1_26 110.0(5) . . ?
C3_26 C2_26 H2A_26 109.7 . . ?
C3_26 C2_26 H2B_26 109.7 . . ?
C2_26 C3_26 H3A_26 109.5 . . ?
C2_26 C3_26 H3B_26 109.5 . . ?
C2_26 C3_26 C4_26 110.7(5) . . ?
H3A_26 C3_26 H3B_26 108.1 . . ?
C4_26 C3_26 H3A_26 109.5 . . ?
C4_26 C3_26 H3B_26 109.5 . . ?
C3_26 C4_26 H4A_26 109.6 . . ?
C3_26 C4_26 H4B_26 109.6 . . ?
C3_26 C4_26 C5_26 110.4(5) . . ?
H4A_26 C4_26 H4B_26 108.1 . . ?
C5_26 C4_26 H4A_26 109.6 . . ?
C5_26 C4_26 H4B_26 109.6 . . ?
N2_26 C5_26 C4_26 110.2(4) . . ?
N2_26 C5_26 H5A_26 109.6 . . ?
N2_26 C5_26 H5B_26 109.6 . . ?
C4_26 C5_26 H5A_26 109.6 . . ?
C4_26 C5_26 H5B_26 109.6 . . ?
H5A_26 C5_26 H5B_26 108.1 . . ?
N3_26 C6_26 H6A_26 108.8 . . ?
N3_26 C6_26 H6B_26 108.8 . . ?
N3_26 C6_26 C7_26 113.8(4) . . ?
H6A_26 C6_26 H6B_26 107.7 . . ?
C7_26 C6_26 H6A_26 108.8 . . ?
C7_26 C6_26 H6B_26 108.8 . . ?
C6_26 C7_26 H7A_26 109.4 . . ?
C6_26 C7_26 H7B_26 109.4 . . ?
C6_26 C7_26 C8_26 111.4(5) . . ?
H7A_26 C7_26 H7B_26 108.0 . . ?
C8_26 C7_26 H7A_26 109.4 . . ?
C8_26 C7_26 H7B_26 109.4 . . ?
C7_26 C8_26 H8A_26 109.3 . . ?
C7_26 C8_26 H8B_26 109.3 . . ?
H8A_26 C8_26 H8B_26 107.9 . . ?
C9_26 C8_26 C7_26 111.7(5) . . ?
C9_26 C8_26 H8A_26 109.3 . . ?
C9_26 C8_26 H8B_26 109.3 . . ?
C8_26 C9_26 H9A_26 109.2 . . ?
C8_26 C9_26 H9B_26 109.2 . . ?
H9A_26 C9_26 H9B_26 107.9 . . ?
C10_26 C9_26 C8_26 112.2(5) . . ?
C10_26 C9_26 H9A_26 109.2 . . ?
C10_26 C9_26 H9B_26 109.2 . . ?
N3_26 C10_26 C9_26 114.6(4) . . ?
N3_26 C10_26 H10A_26 108.6 . . ?
N3_26 C10_26 H10B_26 108.6 . . ?
C9_26 C10_26 H10A_26 108.6 . . ?
C9_26 C10_26 H10B_26 108.6 . . ?
H10A_26 C10_26 H10B_26 107.6 . . ?
N4_26 C11_26 H11A_26 109.0 . . ?
N4_26 C11_26 H11B_26 109.0 . . ?
N4_26 C11_26 C12_26 113.0(4) . . ?
H11A_26 C11_26 H11B_26 107.8 . . ?
C12_26 C11_26 H11A_26 109.0 . . ?
C12_26 C11_26 H11B_26 109.0 . . ?
C11_26 C12_26 H12A_26 109.4 . . ?
C11_26 C12_26 H12B_26 109.4 . . ?
C11_26 C12_26 C13_26 111.3(5) . . ?
H12A_26 C12_26 H12B_26 108.0 . . ?
C13_26 C12_26 H12A_26 109.4 . . ?
C13_26 C12_26 H12B_26 109.4 . . ?
C12_26 C13_26 H13A_26 109.2 . . ?
C12_26 C13_26 H13B_26 109.2 . . ?
H13A_26 C13_26 H13B_26 107.9 . . ?
C14_26 C13_26 C12_26 111.9(5) . . ?
C14_26 C13_26 H13A_26 109.2 . . ?
C14_26 C13_26 H13B_26 109.2 . . ?
C13_26 C14_26 H14A_26 109.3 . . ?
C13_26 C14_26 H14B_26 109.3 . . ?
H14A_26 C14_26 H14B_26 108.0 . . ?
C15_26 C14_26 C13_26 111.6(5) . . ?
C15_26 C14_26 H14A_26 109.3 . . ?
C15_26 C14_26 H14B_26 109.3 . . ?
N4_26 C15_26 C14_26 113.5(4) . . ?
N4_26 C15_26 H15A_26 108.9 . . ?
N4_26 C15_26 H15B_26 108.9 . . ?
C14_26 C15_26 H15A_26 108.9 . . ?
C14_26 C15_26 H15B_26 108.9 . . ?
H15A_26 C15_26 H15B_26 107.7 . . ?
N1_1 P1_1 N2_1 117.8(2) . . ?
N1_1 P1_1 N3_1 112.1(2) . . ?
N1_1 P1_1 N4_1 111.7(2) . . ?
N2_1 P1_1 N3_1 102.6(2) . . ?
N4_1 P1_1 N2_1 103.23(19) . . ?
N4_1 P1_1 N3_1 108.6(2) . . ?
P1_1 N1_1 U1A 164.4(3) . . ?
P1_1 N1_1 U1B 164.4(3) . . ?
C1_1 N2_1 P1_1 117.4(3) . . ?
C5_1 N2_1 P1_1 117.6(3) . . ?
C5_1 N2_1 C1_1 113.0(4) . . ?
C6_1 N3_1 P1_1 116.5(3) . . ?
C6_1 N3_1 C10_1 115.8(4) . . ?
C10_1 N3_1 P1_1 120.8(3) . . ?
C11_1 N4_1 P1_1 120.1(3) . . ?
C11_1 N4_1 C15_1 116.3(4) . . ?
C15_1 N4_1 P1_1 123.6(3) . . ?
N2_1 C1_1 H1A_1 109.7 . . ?
N2_1 C1_1 H1B_1 109.7 . . ?
N2_1 C1_1 C2_1 109.9(4) . . ?
H1A_1 C1_1 H1B_1 108.2 . . ?
C2_1 C1_1 H1A_1 109.7 . . ?
C2_1 C1_1 H1B_1 109.7 . . ?
C1_1 C2_1 H2A_1 109.7 . . ?
C1_1 C2_1 H2B_1 109.7 . . ?
C1_1 C2_1 C3_1 110.0(5) . . ?
H2A_1 C2_1 H2B_1 108.2 . . ?
C3_1 C2_1 H2A_1 109.7 . . ?
C3_1 C2_1 H2B_1 109.7 . . ?
C2_1 C3_1 H3A_1 109.6 . . ?
C2_1 C3_1 H3B_1 109.6 . . ?
H3A_1 C3_1 H3B_1 108.1 . . ?
C4_1 C3_1 C2_1 110.4(5) . . ?
C4_1 C3_1 H3A_1 109.6 . . ?
C4_1 C3_1 H3B_1 109.6 . . ?
C3_1 C4_1 H4A_1 109.5 . . ?
C3_1 C4_1 H4B_1 109.5 . . ?
H4A_1 C4_1 H4B_1 108.1 . . ?
C5_1 C4_1 C3_1 110.5(5) . . ?
C5_1 C4_1 H4A_1 109.5 . . ?
C5_1 C4_1 H4B_1 109.5 . . ?
N2_1 C5_1 C4_1 110.2(4) . . ?
N2_1 C5_1 H5A_1 109.6 . . ?
N2_1 C5_1 H5B_1 109.6 . . ?
C4_1 C5_1 H5A_1 109.6 . . ?
C4_1 C5_1 H5B_1 109.6 . . ?
H5A_1 C5_1 H5B_1 108.1 . . ?
N3_1 C6_1 H6A_1 108.8 . . ?
N3_1 C6_1 H6B_1 108.8 . . ?
N3_1 C6_1 C7_1 113.8(4) . . ?
H6A_1 C6_1 H6B_1 107.7 . . ?
C7_1 C6_1 H6A_1 108.8 . . ?
C7_1 C6_1 H6B_1 108.8 . . ?
C6_1 C7_1 H7A_1 109.3 . . ?
C6_1 C7_1 H7B_1 109.3 . . ?
C6_1 C7_1 C8_1 111.6(5) . . ?
H7A_1 C7_1 H7B_1 108.0 . . ?
C8_1 C7_1 H7A_1 109.3 . . ?
C8_1 C7_1 H7B_1 109.3 . . ?
C7_1 C8_1 H8A_1 109.3 . . ?
C7_1 C8_1 H8B_1 109.3 . . ?
H8A_1 C8_1 H8B_1 108.0 . . ?
C9_1 C8_1 C7_1 111.5(5) . . ?
C9_1 C8_1 H8A_1 109.3 . . ?
C9_1 C8_1 H8B_1 109.3 . . ?
C8_1 C9_1 H9A_1 109.1 . . ?
C8_1 C9_1 H9B_1 109.1 . . ?
H9A_1 C9_1 H9B_1 107.9 . . ?
C10_1 C9_1 C8_1 112.3(5) . . ?
C10_1 C9_1 H9A_1 109.1 . . ?
C10_1 C9_1 H9B_1 109.1 . . ?
N3_1 C10_1 C9_1 114.5(4) . . ?
N3_1 C10_1 H10A_1 108.6 . . ?
N3_1 C10_1 H10B_1 108.6 . . ?
C9_1 C10_1 H10A_1 108.6 . . ?
C9_1 C10_1 H10B_1 108.6 . . ?
H10A_1 C10_1 H10B_1 107.6 . . ?
N4_1 C11_1 H11A_1 109.1 . . ?
N4_1 C11_1 H11B_1 109.1 . . ?
N4_1 C11_1 C12_1 112.7(4) . . ?
H11A_1 C11_1 H11B_1 107.8 . . ?
C12_1 C11_1 H11A_1 109.1 . . ?
C12_1 C11_1 H11B_1 109.1 . . ?
C11_1 C12_1 H12A_1 109.4 . . ?
C11_1 C12_1 H12B_1 109.4 . . ?
C11_1 C12_1 C13_1 111.2(5) . . ?
H12A_1 C12_1 H12B_1 108.0 . . ?
C13_1 C12_1 H12A_1 109.4 . . ?
C13_1 C12_1 H12B_1 109.4 . . ?
C12_1 C13_1 H13A_1 109.3 . . ?
C12_1 C13_1 H13B_1 109.3 . . ?
H13A_1 C13_1 H13B_1 107.9 . . ?
C14_1 C13_1 C12_1 111.8(5) . . ?
C14_1 C13_1 H13A_1 109.3 . . ?
C14_1 C13_1 H13B_1 109.3 . . ?
C13_1 C14_1 H14A_1 109.3 . . ?
C13_1 C14_1 H14B_1 109.3 . . ?
H14A_1 C14_1 H14B_1 108.0 . . ?
C15_1 C14_1 C13_1 111.5(5) . . ?
C15_1 C14_1 H14A_1 109.3 . . ?
C15_1 C14_1 H14B_1 109.3 . . ?
N4_1 C15_1 C14_1 113.3(4) . . ?
N4_1 C15_1 H15A_1 108.9 . . ?
N4_1 C15_1 H15B_1 108.9 . . ?
C14_1 C15_1 H15A_1 108.9 . . ?
C14_1 C15_1 H15B_1 108.9 . . ?
H15A_1 C15_1 H15B_1 107.7 . . ?
N1_22 P1_22 N2_22 117.7(3) . . ?
N1_22 P1_22 N3_22 112.2(2) . . ?
N1_22 P1_22 N4_22 111.2(2) . . ?
N2_22 P1_22 N4_22 103.1(2) . . ?
N3_22 P1_22 N2_22 102.9(2) . . ?
N3_22 P1_22 N4_22 108.9(2) . . ?
P1_22 N1_22 U1B 154.9(6) . . ?
C1_22 N2_22 P1_22 118.4(3) . . ?
C1_22 N2_22 C5_22 113.8(4) . . ?
C5_22 N2_22 P1_22 118.2(3) . . ?
C6_22 N3_22 P1_22 118.4(3) . . ?
C10_22 N3_22 P1_22 123.0(3) . . ?
C10_22 N3_22 C6_22 117.4(4) . . ?
C11_22 N4_22 P1_22 119.5(3) . . ?
C11_22 N4_22 C15_22 115.8(4) . . ?
C15_22 N4_22 P1_22 122.8(3) . . ?
N2_22 C1_22 H1A_22 109.7 . . ?
N2_22 C1_22 H1B_22 109.7 . . ?
N2_22 C1_22 C2_22 110.0(4) . . ?
H1A_22 C1_22 H1B_22 108.2 . . ?
C2_22 C1_22 H1A_22 109.7 . . ?
C2_22 C1_22 H1B_22 109.7 . . ?
C1_22 C2_22 H2A_22 109.7 . . ?
C1_22 C2_22 H2B_22 109.7 . . ?
C1_22 C2_22 C3_22 110.0(5) . . ?
H2A_22 C2_22 H2B_22 108.2 . . ?
C3_22 C2_22 H2A_22 109.7 . . ?
C3_22 C2_22 H2B_22 109.7 . . ?
C2_22 C3_22 H3A_22 109.5 . . ?
C2_22 C3_22 H3B_22 109.5 . . ?
H3A_22 C3_22 H3B_22 108.1 . . ?
C4_22 C3_22 C2_22 110.5(5) . . ?
C4_22 C3_22 H3A_22 109.5 . . ?
C4_22 C3_22 H3B_22 109.5 . . ?
C3_22 C4_22 H4A_22 109.6 . . ?
C3_22 C4_22 H4B_22 109.6 . . ?
H4A_22 C4_22 H4B_22 108.1 . . ?
C5_22 C4_22 C3_22 110.5(5) . . ?
C5_22 C4_22 H4A_22 109.6 . . ?
C5_22 C4_22 H4B_22 109.6 . . ?
N2_22 C5_22 C4_22 110.2(4) . . ?
N2_22 C5_22 H5A_22 109.6 . . ?
N2_22 C5_22 H5B_22 109.6 . . ?
C4_22 C5_22 H5A_22 109.6 . . ?
C4_22 C5_22 H5B_22 109.6 . . ?
H5A_22 C5_22 H5B_22 108.1 . . ?
N3_22 C6_22 H6A_22 108.8 . . ?
N3_22 C6_22 H6B_22 108.8 . . ?
N3_22 C6_22 C7_22 113.8(4) . . ?
H6A_22 C6_22 H6B_22 107.7 . . ?
C7_22 C6_22 H6A_22 108.8 . . ?
C7_22 C6_22 H6B_22 108.8 . . ?
C6_22 C7_22 H7A_22 109.4 . . ?
C6_22 C7_22 H7B_22 109.4 . . ?
C6_22 C7_22 C8_22 111.3(5) . . ?
H7A_22 C7_22 H7B_22 108.0 . . ?
C8_22 C7_22 H7A_22 109.4 . . ?
C8_22 C7_22 H7B_22 109.4 . . ?
C7_22 C8_22 H8A_22 109.3 . . ?
C7_22 C8_22 H8B_22 109.3 . . ?
H8A_22 C8_22 H8B_22 107.9 . . ?
C9_22 C8_22 C7_22 111.7(5) . . ?
C9_22 C8_22 H8A_22 109.3 . . ?
C9_22 C8_22 H8B_22 109.3 . . ?
C8_22 C9_22 H9A_22 109.1 . . ?
C8_22 C9_22 H9B_22 109.1 . . ?
H9A_22 C9_22 H9B_22 107.9 . . ?
C10_22 C9_22 C8_22 112.3(5) . . ?
C10_22 C9_22 H9A_22 109.1 . . ?
C10_22 C9_22 H9B_22 109.1 . . ?
N3_22 C10_22 C9_22 114.8(4) . . ?
N3_22 C10_22 H10A_22 108.6 . . ?
N3_22 C10_22 H10B_22 108.6 . . ?
C9_22 C10_22 H10A_22 108.6 . . ?
C9_22 C10_22 H10B_22 108.6 . . ?
H10A_22 C10_22 H10B_22 107.5 . . ?
N4_22 C11_22 H11A_22 109.1 . . ?
N4_22 C11_22 H11B_22 109.1 . . ?
N4_22 C11_22 C12_22 112.7(4) . . ?
H11A_22 C11_22 H11B_22 107.8 . . ?
C12_22 C11_22 H11A_22 109.1 . . ?
C12_22 C11_22 H11B_22 109.1 . . ?
C11_22 C12_22 H12A_22 109.4 . . ?
C11_22 C12_22 H12B_22 109.4 . . ?
C11_22 C12_22 C13_22 111.3(5) . . ?
H12A_22 C12_22 H12B_22 108.0 . . ?
C13_22 C12_22 H12A_22 109.4 . . ?
C13_22 C12_22 H12B_22 109.4 . . ?
C12_22 C13_22 H13A_22 109.2 . . ?
C12_22 C13_22 H13B_22 109.2 . . ?
H13A_22 C13_22 H13B_22 107.9 . . ?
C14_22 C13_22 C12_22 111.8(5) . . ?
C14_22 C13_22 H13A_22 109.2 . . ?
C14_22 C13_22 H13B_22 109.2 . . ?
C13_22 C14_22 H14A_22 109.3 . . ?
C13_22 C14_22 H14B_22 109.3 . . ?
H14A_22 C14_22 H14B_22 108.0 . . ?
C15_22 C14_22 C13_22 111.6(5) . . ?
C15_22 C14_22 H14A_22 109.3 . . ?
C15_22 C14_22 H14B_22 109.3 . . ?
N4_22 C15_22 C14_22 113.3(4) . . ?
N4_22 C15_22 H15A_22 108.9 . . ?
N4_22 C15_22 H15B_22 108.9 . . ?
C14_22 C15_22 H15A_22 108.9 . . ?
C14_22 C15_22 H15B_22 108.9 . . ?
H15A_22 C15_22 H15B_22 107.7 . . ?
N1_23 P1_23 N2_23 117.6(2) . . ?
N1_23 P1_23 N3_23 112.4(2) . . ?
N1_23 P1_23 N4_23 111.1(2) . . ?
N2_23 P1_23 N4_23 103.1(2) . . ?
N3_23 P1_23 N2_23 102.9(2) . . ?
N3_23 P1_23 N4_23 108.9(2) . . ?
P1_23 N1_23 U1B 154.7(6) . . ?
C1_23 N2_23 P1_23 118.5(3) . . ?
C1_23 N2_23 C5_23 113.9(4) . . ?
C5_23 N2_23 P1_23 118.3(3) . . ?
C6_23 N3_23 P1_23 118.9(3) . . ?
C6_23 N3_23 C10_23 117.8(4) . . ?
C10_23 N3_23 P1_23 123.3(3) . . ?
C11_23 N4_23 P1_23 119.3(3) . . ?
C15_23 N4_23 P1_23 122.7(3) . . ?
C15_23 N4_23 C11_23 115.7(4) . . ?
N2_23 C1_23 H1A_23 109.7 . . ?
N2_23 C1_23 H1B_23 109.7 . . ?
N2_23 C1_23 C2_23 110.0(4) . . ?
H1A_23 C1_23 H1B_23 108.2 . . ?
C2_23 C1_23 H1A_23 109.7 . . ?
C2_23 C1_23 H1B_23 109.7 . . ?
C1_23 C2_23 H2A_23 109.7 . . ?
C1_23 C2_23 H2B_23 109.7 . . ?
C1_23 C2_23 C3_23 110.0(5) . . ?
H2A_23 C2_23 H2B_23 108.2 . . ?
C3_23 C2_23 H2A_23 109.7 . . ?
C3_23 C2_23 H2B_23 109.7 . . ?
C2_23 C3_23 H3A_23 109.5 . . ?
C2_23 C3_23 H3B_23 109.5 . . ?
C2_23 C3_23 C4_23 110.6(5) . . ?
H3A_23 C3_23 H3B_23 108.1 . . ?
C4_23 C3_23 H3A_23 109.5 . . ?
C4_23 C3_23 H3B_23 109.5 . . ?
C3_23 C4_23 H4A_23 109.6 . . ?
C3_23 C4_23 H4B_23 109.6 . . ?
H4A_23 C4_23 H4B_23 108.1 . . ?
C5_23 C4_23 C3_23 110.5(5) . . ?
C5_23 C4_23 H4A_23 109.6 . . ?
C5_23 C4_23 H4B_23 109.6 . . ?
N2_23 C5_23 C4_23 110.2(4) . . ?
N2_23 C5_23 H5A_23 109.6 . . ?
N2_23 C5_23 H5B_23 109.6 . . ?
C4_23 C5_23 H5A_23 109.6 . . ?
C4_23 C5_23 H5B_23 109.6 . . ?
H5A_23 C5_23 H5B_23 108.1 . . ?
N3_23 C6_23 H6A_23 108.7 . . ?
N3_23 C6_23 H6B_23 108.7 . . ?
N3_23 C6_23 C7_23 114.0(4) . . ?
H6A_23 C6_23 H6B_23 107.6 . . ?
C7_23 C6_23 H6A_23 108.7 . . ?
C7_23 C6_23 H6B_23 108.7 . . ?
C6_23 C7_23 H7A_23 109.3 . . ?
C6_23 C7_23 H7B_23 109.3 . . ?
C6_23 C7_23 C8_23 111.4(5) . . ?
H7A_23 C7_23 H7B_23 108.0 . . ?
C8_23 C7_23 H7A_23 109.3 . . ?
C8_23 C7_23 H7B_23 109.3 . . ?
C7_23 C8_23 H8A_23 109.3 . . ?
C7_23 C8_23 H8B_23 109.3 . . ?
H8A_23 C8_23 H8B_23 107.9 . . ?
C9_23 C8_23 C7_23 111.7(5) . . ?
C9_23 C8_23 H8A_23 109.3 . . ?
C9_23 C8_23 H8B_23 109.3 . . ?
C8_23 C9_23 H9A_23 109.2 . . ?
C8_23 C9_23 H9B_23 109.2 . . ?
H9A_23 C9_23 H9B_23 107.9 . . ?
C10_23 C9_23 C8_23 112.3(5) . . ?
C10_23 C9_23 H9A_23 109.2 . . ?
C10_23 C9_23 H9B_23 109.1 . . ?
N3_23 C10_23 C9_23 114.9(4) . . ?
N3_23 C10_23 H10A_23 108.5 . . ?
N3_23 C10_23 H10B_23 108.5 . . ?
C9_23 C10_23 H10A_23 108.5 . . ?
C9_23 C10_23 H10B_23 108.5 . . ?
H10A_23 C10_23 H10B_23 107.5 . . ?
N4_23 C11_23 H11A_23 109.1 . . ?
N4_23 C11_23 H11B_23 109.1 . . ?
N4_23 C11_23 C12_23 112.7(4) . . ?
H11A_23 C11_23 H11B_23 107.8 . . ?
C12_23 C11_23 H11A_23 109.1 . . ?
C12_23 C11_23 H11B_23 109.1 . . ?
C11_23 C12_23 H12A_23 109.4 . . ?
C11_23 C12_23 H12B_23 109.4 . . ?
C11_23 C12_23 C13_23 111.3(5) . . ?
H12A_23 C12_23 H12B_23 108.0 . . ?
C13_23 C12_23 H12A_23 109.4 . . ?
C13_23 C12_23 H12B_23 109.4 . . ?
C12_23 C13_23 H13A_23 109.2 . . ?
C12_23 C13_23 H13B_23 109.2 . . ?
H13A_23 C13_23 H13B_23 107.9 . . ?
C14_23 C13_23 C12_23 111.8(5) . . ?
C14_23 C13_23 H13A_23 109.2 . . ?
C14_23 C13_23 H13B_23 109.2 . . ?
C13_23 C14_23 H14A_23 109.3 . . ?
C13_23 C14_23 H14B_23 109.3 . . ?
H14A_23 C14_23 H14B_23 108.0 . . ?
C15_23 C14_23 C13_23 111.6(5) . . ?
C15_23 C14_23 H14A_23 109.3 . . ?
C15_23 C14_23 H14B_23 109.3 . . ?
N4_23 C15_23 C14_23 113.3(4) . . ?
N4_23 C15_23 H15A_23 108.9 . . ?
N4_23 C15_23 H15B_23 108.9 . . ?
C14_23 C15_23 H15A_23 108.9 . . ?
C14_23 C15_23 H15B_23 108.9 . . ?
H15A_23 C15_23 H15B_23 107.7 . . ?
N1_24 P1_24 N2_24 117.5(2) . . ?
N1_24 P1_24 N3_24 112.2(2) . . ?
N1_24 P1_24 N4_24 111.4(2) . . ?
N3_24 P1_24 N2_24 102.8(2) . . ?
N4_24 P1_24 N2_24 103.1(2) . . ?
N4_24 P1_24 N3_24 109.0(2) . . ?
P1_24 N1_24 U1B 155.7(6) . . ?
C1_24 N2_24 P1_24 117.9(3) . . ?
C5_24 N2_24 P1_24 117.8(3) . . ?
C5_24 N2_24 C1_24 113.5(4) . . ?
C6_24 N3_24 P1_24 118.1(3) . . ?
C10_24 N3_24 P1_24 122.6(3) . . ?
C10_24 N3_24 C6_24 117.0(4) . . ?
C11_24 N4_24 P1_24 119.9(3) . . ?
C11_24 N4_24 C15_24 116.2(4) . . ?
C15_24 N4_24 P1_24 123.3(3) . . ?
N2_24 C1_24 H1A_24 109.7 . . ?
N2_24 C1_24 H1B_24 109.7 . . ?
N2_24 C1_24 C2_24 109.9(4) . . ?
H1A_24 C1_24 H1B_24 108.2 . . ?
C2_24 C1_24 H1A_24 109.7 . . ?
C2_24 C1_24 H1B_24 109.7 . . ?
C1_24 C2_24 H2A_24 109.7 . . ?
C1_24 C2_24 H2B_24 109.7 . . ?
C1_24 C2_24 C3_24 109.9(5) . . ?
H2A_24 C2_24 H2B_24 108.2 . . ?
C3_24 C2_24 H2A_24 109.7 . . ?
C3_24 C2_24 H2B_24 109.7 . . ?
C2_24 C3_24 H3A_24 109.5 . . ?
C2_24 C3_24 H3B_24 109.5 . . ?
H3A_24 C3_24 H3B_24 108.1 . . ?
C4_24 C3_24 C2_24 110.5(5) . . ?
C4_24 C3_24 H3A_24 109.5 . . ?
C4_24 C3_24 H3B_24 109.5 . . ?
C3_24 C4_24 H4A_24 109.5 . . ?
C3_24 C4_24 H4B_24 109.5 . . ?
H4A_24 C4_24 H4B_24 108.1 . . ?
C5_24 C4_24 C3_24 110.5(5) . . ?
C5_24 C4_24 H4A_24 109.5 . . ?
C5_24 C4_24 H4B_24 109.5 . . ?
N2_24 C5_24 C4_24 110.2(4) . . ?
N2_24 C5_24 H5A_24 109.6 . . ?
N2_24 C5_24 H5B_24 109.6 . . ?
C4_24 C5_24 H5A_24 109.6 . . ?
C4_24 C5_24 H5B_24 109.6 . . ?
H5A_24 C5_24 H5B_24 108.1 . . ?
N3_24 C6_24 H6A_24 108.8 . . ?
N3_24 C6_24 H6B_24 108.8 . . ?
N3_24 C6_24 C7_24 113.7(4) . . ?
H6A_24 C6_24 H6B_24 107.7 . . ?
C7_24 C6_24 H6A_24 108.8 . . ?
C7_24 C6_24 H6B_24 108.8 . . ?
C6_24 C7_24 H7A_24 109.3 . . ?
C6_24 C7_24 H7B_24 109.3 . . ?
C6_24 C7_24 C8_24 111.4(5) . . ?
H7A_24 C7_24 H7B_24 108.0 . . ?
C8_24 C7_24 H7A_24 109.3 . . ?
C8_24 C7_24 H7B_24 109.3 . . ?
C7_24 C8_24 H8A_24 109.3 . . ?
C7_24 C8_24 H8B_24 109.3 . . ?
H8A_24 C8_24 H8B_24 107.9 . . ?
C9_24 C8_24 C7_24 111.8(5) . . ?
C9_24 C8_24 H8A_24 109.3 . . ?
C9_24 C8_24 H8B_24 109.3 . . ?
C8_24 C9_24 H9A_24 109.1 . . ?
C8_24 C9_24 H9B_24 109.1 . . ?
H9A_24 C9_24 H9B_24 107.9 . . ?
C10_24 C9_24 C8_24 112.3(5) . . ?
C10_24 C9_24 H9A_24 109.1 . . ?
C10_24 C9_24 H9B_24 109.1 . . ?
N3_24 C10_24 C9_24 114.6(4) . . ?
N3_24 C10_24 H10A_24 108.6 . . ?
N3_24 C10_24 H10B_24 108.6 . . ?
C9_24 C10_24 H10A_24 108.6 . . ?
C9_24 C10_24 H10B_24 108.6 . . ?
H10A_24 C10_24 H10B_24 107.6 . . ?
N4_24 C11_24 H11A_24 109.0 . . ?
N4_24 C11_24 H11B_24 109.0 . . ?
N4_24 C11_24 C12_24 112.8(4) . . ?
H11A_24 C11_24 H11B_24 107.8 . . ?
C12_24 C11_24 H11A_24 109.0 . . ?
C12_24 C11_24 H11B_24 109.0 . . ?
C11_24 C12_24 H12A_24 109.4 . . ?
C11_24 C12_24 H12B_24 109.4 . . ?
C11_24 C12_24 C13_24 111.3(5) . . ?
H12A_24 C12_24 H12B_24 108.0 . . ?
C13_24 C12_24 H12A_24 109.4 . . ?
C13_24 C12_24 H12B_24 109.4 . . ?
C12_24 C13_24 H13A_24 109.2 . . ?
C12_24 C13_24 H13B_24 109.2 . . ?
H13A_24 C13_24 H13B_24 107.9 . . ?
C14_24 C13_24 C12_24 111.9(5) . . ?
C14_24 C13_24 H13A_24 109.2 . . ?
C14_24 C13_24 H13B_24 109.2 . . ?
C13_24 C14_24 H14A_24 109.3 . . ?
C13_24 C14_24 H14B_24 109.3 . . ?
H14A_24 C14_24 H14B_24 108.0 . . ?
C15_24 C14_24 C13_24 111.6(5) . . ?
C15_24 C14_24 H14A_24 109.3 . . ?
C15_24 C14_24 H14B_24 109.3 . . ?
N4_24 C15_24 C14_24 113.3(4) . . ?
N4_24 C15_24 H15A_24 108.9 . . ?
N4_24 C15_24 H15B_24 108.9 . . ?
C14_24 C15_24 H15A_24 108.9 . . ?
C14_24 C15_24 H15B_24 108.9 . . ?
H15A_24 C15_24 H15B_24 107.7 . . ?

loop_
_geom_bond_atom_site_label_1
_geom_bond_atom_site_label_2
_geom_bond_distance
_geom_bond_site_symmetry_2
_geom_bond_publ_flag
U1A Se1 2.9153(15) . ?
U1A Se3 2.9441(14) . ?
U1A N1_21 2.057(5) . ?
U1A N1_25 2.113(5) . ?
U1A N1_26 2.089(5) . ?
U1A N1_1 2.095(5) . ?
Se1 Se2 2.336(2) . ?
Se2 Se3 2.3381(18) . ?
U1B Se4 2.859(3) . ?
U1B Se5 2.857(3) . ?
U1B N1_1 2.095(5) . ?
U1B N1_22 2.058(5) . ?
U1B N1_23 2.089(5) . ?
U1B N1_24 2.114(5) . ?
Se4 Se5 2.300(6) . ?
P1_21 N1_21 1.561(4) . ?
P1_21 N2_21 1.658(3) . ?
P1_21 N3_21 1.662(3) . ?
P1_21 N4_21 1.664(3) . ?
N2_21 C1_21 1.460(3) . ?
N2_21 C5_21 1.461(3) . ?
N3_21 C6_21 1.463(3) . ?
N3_21 C10_21 1.462(3) . ?
N4_21 C11_21 1.466(3) . ?
N4_21 C15_21 1.466(3) . ?
C1_21 H1A_21 0.9900 . ?
C1_21 H1B_21 0.9900 . ?
C1_21 C2_21 1.525(2) . ?
C2_21 H2A_21 0.9900 . ?
C2_21 H2B_21 0.9900 . ?
C2_21 C3_21 1.525(2) . ?
C3_21 H3A_21 0.9900 . ?
C3_21 H3B_21 0.9900 . ?
C3_21 C4_21 1.525(2) . ?
C4_21 H4A_21 0.9900 . ?
C4_21 H4B_21 0.9900 . ?
C4_21 C5_21 1.525(2) . ?
C5_21 H5A_21 0.9900 . ?
C5_21 H5B_21 0.9900 . ?
C6_21 H6A_21 0.9900 . ?
C6_21 H6B_21 0.9900 . ?
C6_21 C7_21 1.521(2) . ?
C7_21 H7A_21 0.9900 . ?
C7_21 H7B_21 0.9900 . ?
C7_21 C8_21 1.524(2) . ?
C8_21 H8A_21 0.9900 . ?
C8_21 H8B_21 0.9900 . ?
C8_21 C9_21 1.523(2) . ?
C9_21 H9A_21 0.9900 . ?
C9_21 H9B_21 0.9900 . ?
C9_21 C10_21 1.519(2) . ?
C10_21 H10A_21 0.9900 . ?
C10_21 H10B_21 0.9900 . ?
C11_21 H11A_21 0.9900 . ?
C11_21 H11B_21 0.9900 . ?
C11_21 C12_21 1.518(3) . ?
C12_21 H12A_21 0.9900 . ?
C12_21 H12B_21 0.9900 . ?
C12_21 C13_21 1.524(3) . ?
C13_21 H13A_21 0.9900 . ?
C13_21 H13B_21 0.9900 . ?
C13_21 C14_21 1.523(3) . ?
C14_21 H14A_21 0.9900 . ?
C14_21 H14B_21 0.9900 . ?
C14_21 C15_21 1.520(3) . ?
C15_21 H15A_21 0.9900 . ?
C15_21 H15B_21 0.9900 . ?
P1_25 N1_25 1.559(4) . ?
P1_25 N2_25 1.668(3) . ?
P1_25 N3_25 1.658(3) . ?
P1_25 N4_25 1.660(3) . ?
N2_25 C1_25 1.467(3) . ?
N2_25 C5_25 1.468(3) . ?
N3_25 C6_25 1.460(3) . ?
N3_25 C10_25 1.461(3) . ?
N4_25 C11_25 1.462(3) . ?
N4_25 C15_25 1.462(3) . ?
C1_25 H1A_25 0.9900 . ?
C1_25 H1B_25 0.9900 . ?
C1_25 C2_25 1.523(3) . ?
C2_25 H2A_25 0.9900 . ?
C2_25 H2B_25 0.9900 . ?
C2_25 C3_25 1.525(3) . ?
C3_25 H3A_25 0.9900 . ?
C3_25 H3B_25 0.9900 . ?
C3_25 C4_25 1.526(3) . ?
C4_25 H4A_25 0.9900 . ?
C4_25 H4B_25 0.9900 . ?
C4_25 C5_25 1.523(3) . ?
C5_25 H5A_25 0.9900 . ?
C5_25 H5B_25 0.9900 . ?
C6_25 H6A_25 0.9900 . ?
C6_25 H6B_25 0.9900 . ?
C6_25 C7_25 1.517(3) . ?
C7_25 H7A_25 0.9900 . ?
C7_25 H7B_25 0.9900 . ?
C7_25 C8_25 1.524(3) . ?
C8_25 H8A_25 0.9900 . ?
C8_25 H8B_25 0.9900 . ?
C8_25 C9_25 1.522(3) . ?
C9_25 H9A_25 0.9900 . ?
C9_25 H9B_25 0.9900 . ?
C9_25 C10_25 1.516(3) . ?
C10_25 H10A_25 0.9900 . ?
C10_25 H10B_25 0.9900 . ?
C11_25 H11A_25 0.9900 . ?
C11_25 H11B_25 0.9900 . ?
C11_25 C12_25 1.517(3) . ?
C12_25 H12A_25 0.9900 . ?
C12_25 H12B_25 0.9900 . ?
C12_25 C13_25 1.524(3) . ?
C13_25 H13A_25 0.9900 . ?
C13_25 H13B_25 0.9900 . ?
C13_25 C14_25 1.522(3) . ?
C14_25 H14A_25 0.9900 . ?
C14_25 H14B_25 0.9900 . ?
C14_25 C15_25 1.518(3) . ?
C15_25 H15A_25 0.9900 . ?
C15_25 H15B_25 0.9900 . ?
P1_26 N1_26 1.560(4) . ?
P1_26 N2_26 1.658(3) . ?
P1_26 N3_26 1.662(3) . ?
P1_26 N4_26 1.662(3) . ?
N2_26 C1_26 1.459(3) . ?
N2_26 C5_26 1.460(3) . ?
N3_26 C6_26 1.462(3) . ?
N3_26 C10_26 1.463(3) . ?
N4_26 C11_26 1.461(3) . ?
N4_26 C15_26 1.461(3) . ?
C1_26 H1A_26 0.9900 . ?
C1_26 H1B_26 0.9900 . ?
C1_26 C2_26 1.525(3) . ?
C2_26 H2A_26 0.9900 . ?
C2_26 H2B_26 0.9900 . ?
C2_26 C3_26 1.524(3) . ?
C3_26 H3A_26 0.9900 . ?
C3_26 H3B_26 0.9900 . ?
C3_26 C4_26 1.525(3) . ?
C4_26 H4A_26 0.9900 . ?
C4_26 H4B_26 0.9900 . ?
C4_26 C5_26 1.526(3) . ?
C5_26 H5A_26 0.9900 . ?
C5_26 H5B_26 0.9900 . ?
C6_26 H6A_26 0.9900 . ?
C6_26 H6B_26 0.9900 . ?
C6_26 C7_26 1.518(3) . ?
C7_26 H7A_26 0.9900 . ?
C7_26 H7B_26 0.9900 . ?
C7_26 C8_26 1.524(3) . ?
C8_26 H8A_26 0.9900 . ?
C8_26 H8B_26 0.9900 . ?
C8_26 C9_26 1.523(3) . ?
C9_26 H9A_26 0.9900 . ?
C9_26 H9B_26 0.9900 . ?
C9_26 C10_26 1.517(3) . ?
C10_26 H10A_26 0.9900 . ?
C10_26 H10B_26 0.9900 . ?
C11_26 H11A_26 0.9900 . ?
C11_26 H11B_26 0.9900 . ?
C11_26 C12_26 1.518(3) . ?
C12_26 H12A_26 0.9900 . ?
C12_26 H12B_26 0.9900 . ?
C12_26 C13_26 1.524(3) . ?
C13_26 H13A_26 0.9900 . ?
C13_26 H13B_26 0.9900 . ?
C13_26 C14_26 1.523(3) . ?
C14_26 H14A_26 0.9900 . ?
C14_26 H14B_26 0.9900 . ?
C14_26 C15_26 1.520(3) . ?
C15_26 H15A_26 0.9900 . ?
C15_26 H15B_26 0.9900 . ?
P1_1 N1_1 1.556(4) . ?
P1_1 N2_1 1.665(3) . ?
P1_1 N3_1 1.671(3) . ?
P1_1 N4_1 1.659(3) . ?
N2_1 C1_1 1.470(3) . ?
N2_1 C5_1 1.467(3) . ?
N3_1 C6_1 1.473(3) . ?
N3_1 C10_1 1.473(3) . ?
N4_1 C11_1 1.462(3) . ?
N4_1 C15_1 1.462(3) . ?
C1_1 H1A_1 0.9900 . ?
C1_1 H1B_1 0.9900 . ?
C1_1 C2_1 1.522(3) . ?
C2_1 H2A_1 0.9900 . ?
C2_1 H2B_1 0.9900 . ?
C2_1 C3_1 1.526(3) . ?
C3_1 H3A_1 0.9900 . ?
C3_1 H3B_1 0.9900 . ?
C3_1 C4_1 1.526(3) . ?
C4_1 H4A_1 0.9900 . ?
C4_1 H4B_1 0.9900 . ?
C4_1 C5_1 1.523(3) . ?
C5_1 H5A_1 0.9900 . ?
C5_1 H5B_1 0.9900 . ?
C6_1 H6A_1 0.9900 . ?
C6_1 H6B_1 0.9900 . ?
C6_1 C7_1 1.514(3) . ?
C7_1 H7A_1 0.9900 . ?
C7_1 H7B_1 0.9900 . ?
C7_1 C8_1 1.524(3) . ?
C8_1 H8A_1 0.9900 . ?
C8_1 H8B_1 0.9900 . ?
C8_1 C9_1 1.524(3) . ?
C9_1 H9A_1 0.9900 . ?
C9_1 H9B_1 0.9900 . ?
C9_1 C10_1 1.514(3) . ?
C10_1 H10A_1 0.9900 . ?
C10_1 H10B_1 0.9900 . ?
C11_1 H11A_1 0.9900 . ?
C11_1 H11B_1 0.9900 . ?
C11_1 C12_1 1.520(2) . ?
C12_1 H12A_1 0.9900 . ?
C12_1 H12B_1 0.9900 . ?
C12_1 C13_1 1.524(2) . ?
C13_1 H13A_1 0.9900 . ?
C13_1 H13B_1 0.9900 . ?
C13_1 C14_1 1.523(2) . ?
C14_1 H14A_1 0.9900 . ?
C14_1 H14B_1 0.9900 . ?
C14_1 C15_1 1.521(2) . ?
C15_1 H15A_1 0.9900 . ?
C15_1 H15B_1 0.9900 . ?
P1_22 N1_22 1.559(4) . ?
P1_22 N2_22 1.662(3) . ?
P1_22 N3_22 1.661(3) . ?
P1_22 N4_22 1.663(3) . ?
N2_22 C1_22 1.463(3) . ?
N2_22 C5_22 1.464(3) . ?
N3_22 C6_22 1.463(3) . ?
N3_22 C10_22 1.462(3) . ?
N4_22 C11_22 1.465(3) . ?
N4_22 C15_22 1.466(3) . ?
C1_22 H1A_22 0.9900 . ?
C1_22 H1B_22 0.9900 . ?
C1_22 C2_22 1.524(3) . ?
C2_22 H2A_22 0.9900 . ?
C2_22 H2B_22 0.9900 . ?
C2_22 C3_22 1.525(3) . ?
C3_22 H3A_22 0.9900 . ?
C3_22 H3B_22 0.9900 . ?
C3_22 C4_22 1.525(3) . ?
C4_22 H4A_22 0.9900 . ?
C4_22 H4B_22 0.9900 . ?
C4_22 C5_22 1.525(3) . ?
C5_22 H5A_22 0.9900 . ?
C5_22 H5B_22 0.9900 . ?
C6_22 H6A_22 0.9900 . ?
C6_22 H6B_22 0.9900 . ?
C6_22 C7_22 1.518(3) . ?
C7_22 H7A_22 0.9900 . ?
C7_22 H7B_22 0.9900 . ?
C7_22 C8_22 1.524(3) . ?
C8_22 H8A_22 0.9900 . ?
C8_22 H8B_22 0.9900 . ?
C8_22 C9_22 1.523(3) . ?
C9_22 H9A_22 0.9900 . ?
C9_22 H9B_22 0.9900 . ?
C9_22 C10_22 1.516(3) . ?
C10_22 H10A_22 0.9900 . ?
C10_22 H10B_22 0.9900 . ?
C11_22 H11A_22 0.9900 . ?
C11_22 H11B_22 0.9900 . ?
C11_22 C12_22 1.518(3) . ?
C12_22 H12A_22 0.9900 . ?
C12_22 H12B_22 0.9900 . ?
C12_22 C13_22 1.524(3) . ?
C13_22 H13A_22 0.9900 . ?
C13_22 H13B_22 0.9900 . ?
C13_22 C14_22 1.523(3) . ?
C14_22 H14A_22 0.9900 . ?
C14_22 H14B_22 0.9900 . ?
C14_22 C15_22 1.520(3) . ?
C15_22 H15A_22 0.9900 . ?
C15_22 H15B_22 0.9900 . ?
P1_23 N1_23 1.559(4) . ?
P1_23 N2_23 1.662(3) . ?
P1_23 N3_23 1.658(3) . ?
P1_23 N4_23 1.665(3) . ?
N2_23 C1_23 1.463(3) . ?
N2_23 C5_23 1.463(3) . ?
N3_23 C6_23 1.460(3) . ?
N3_23 C10_23 1.460(3) . ?
N4_23 C11_23 1.466(3) . ?
N4_23 C15_23 1.466(3) . ?
C1_23 H1A_23 0.9900 . ?
C1_23 H1B_23 0.9900 . ?
C1_23 C2_23 1.524(3) . ?
C2_23 H2A_23 0.9900 . ?
C2_23 H2B_23 0.9900 . ?
C2_23 C3_23 1.525(3) . ?
C3_23 H3A_23 0.9900 . ?
C3_23 H3B_23 0.9900 . ?
C3_23 C4_23 1.525(3) . ?
C4_23 H4A_23 0.9900 . ?
C4_23 H4B_23 0.9900 . ?
C4_23 C5_23 1.525(3) . ?
C5_23 H5A_23 0.9900 . ?
C5_23 H5B_23 0.9900 . ?
C6_23 H6A_23 0.9900 . ?
C6_23 H6B_23 0.9900 . ?
C6_23 C7_23 1.517(3) . ?
C7_23 H7A_23 0.9900 . ?
C7_23 H7B_23 0.9900 . ?
C7_23 C8_23 1.524(3) . ?
C8_23 H8A_23 0.9900 . ?
C8_23 H8B_23 0.9900 . ?
C8_23 C9_23 1.523(3) . ?
C9_23 H9A_23 0.9900 . ?
C9_23 H9B_23 0.9900 . ?
C9_23 C10_23 1.516(3) . ?
C10_23 H10A_23 0.9900 . ?
C10_23 H10B_23 0.9900 . ?
C11_23 H11A_23 0.9900 . ?
C11_23 H11B_23 0.9900 . ?
C11_23 C12_23 1.518(3) . ?
C12_23 H12A_23 0.9900 . ?
C12_23 H12B_23 0.9900 . ?
C12_23 C13_23 1.524(3) . ?
C13_23 H13A_23 0.9900 . ?
C13_23 H13B_23 0.9900 . ?
C13_23 C14_23 1.523(3) . ?
C14_23 H14A_23 0.9900 . ?
C14_23 H14B_23 0.9900 . ?
C14_23 C15_23 1.519(3) . ?
C15_23 H15A_23 0.9900 . ?
C15_23 H15B_23 0.9900 . ?
P1_24 N1_24 1.559(4) . ?
P1_24 N2_24 1.665(3) . ?
P1_24 N3_24 1.662(3) . ?
P1_24 N4_24 1.661(3) . ?
N2_24 C1_24 1.466(3) . ?
N2_24 C5_24 1.465(3) . ?
N3_24 C6_24 1.465(3) . ?
N3_24 C10_24 1.465(3) . ?
N4_24 C11_24 1.463(3) . ?
N4_24 C15_24 1.464(3) . ?
C1_24 H1A_24 0.9900 . ?
C1_24 H1B_24 0.9900 . ?
C1_24 C2_24 1.523(3) . ?
C2_24 H2A_24 0.9900 . ?
C2_24 H2B_24 0.9900 . ?
C2_24 C3_24 1.525(3) . ?
C3_24 H3A_24 0.9900 . ?
C3_24 H3B_24 0.9900 . ?
C3_24 C4_24 1.525(3) . ?
C4_24 H4A_24 0.9900 . ?
C4_24 H4B_24 0.9900 . ?
C4_24 C5_24 1.524(3) . ?
C5_24 H5A_24 0.9900 . ?
C5_24 H5B_24 0.9900 . ?
C6_24 H6A_24 0.9900 . ?
C6_24 H6B_24 0.9900 . ?
C6_24 C7_24 1.517(3) . ?
C7_24 H7A_24 0.9900 . ?
C7_24 H7B_24 0.9900 . ?
C7_24 C8_24 1.524(3) . ?
C8_24 H8A_24 0.9900 . ?
C8_24 H8B_24 0.9900 . ?
C8_24 C9_24 1.522(3) . ?
C9_24 H9A_24 0.9900 . ?
C9_24 H9B_24 0.9900 . ?
C9_24 C10_24 1.517(3) . ?
C10_24 H10A_24 0.9900 . ?
C10_24 H10B_24 0.9900 . ?
C11_24 H11A_24 0.9900 . ?
C11_24 H11B_24 0.9900 . ?
C11_24 C12_24 1.518(3) . ?
C12_24 H12A_24 0.9900 . ?
C12_24 H12B_24 0.9900 . ?
C12_24 C13_24 1.524(3) . ?
C13_24 H13A_24 0.9900 . ?
C13_24 H13B_24 0.9900 . ?
C13_24 C14_24 1.522(3) . ?
C14_24 H14A_24 0.9900 . ?
C14_24 H14B_24 0.9900 . ?
C14_24 C15_24 1.520(3) . ?
C15_24 H15A_24 0.9900 . ?
C15_24 H15B_24 0.9900 . ?

loop_
_geom_torsion_atom_site_label_1
_geom_torsion_atom_site_label_2
_geom_torsion_atom_site_label_3
_geom_torsion_atom_site_label_4
_geom_torsion
_geom_torsion_site_symmetry_1
_geom_torsion_site_symmetry_2
_geom_torsion_site_symmetry_3
_geom_torsion_site_symmetry_4
_geom_torsion_publ_flag
P1_21 N2_21 C1_21 C2_21 -152.7(6) . . . . ?
P1_21 N2_21 C5_21 C4_21 153.5(6) . . . . ?
P1_21 N3_21 C6_21 C7_21 122.2(7) . . . . ?
P1_21 N3_21 C10_21 C9_21 -123.9(7) . . . . ?
P1_21 N4_21 C11_21 C12_21 145.9(6) . . . . ?
P1_21 N4_21 C15_21 C14_21 -147.5(6) . . . . ?
N1_21 P1_21 N2_21 C1_21 -82.8(7) . . . . ?
N1_21 P1_21 N2_21 C5_21 64.6(7) . . . . ?
N1_21 P1_21 N3_21 C6_21 35.3(6) . . . . ?
N1_21 P1_21 N3_21 C10_21 -158.0(5) . . . . ?
N1_21 P1_21 N4_21 C11_21 -13.5(7) . . . . ?
N1_21 P1_21 N4_21 C15_21 -176.1(7) . . . . ?
N2_21 P1_21 N1_21 U1A -22.8(18) . . . . ?
N2_21 P1_21 N3_21 C6_21 162.9(5) . . . . ?
N2_21 P1_21 N3_21 C10_21 -30.4(6) . . . . ?
N2_21 P1_21 N4_21 C11_21 -140.9(6) . . . . ?
N2_21 P1_21 N4_21 C15_21 56.6(7) . . . . ?
N2_21 C1_21 C2_21 C3_21 -56.2(7) . . . . ?
N3_21 P1_21 N1_21 U1A 96.3(17) . . . . ?
N3_21 P1_21 N2_21 C1_21 153.4(7) . . . . ?
N3_21 P1_21 N2_21 C5_21 -59.2(7) . . . . ?
N3_21 P1_21 N4_21 C11_21 110.2(6) . . . . ?
N3_21 P1_21 N4_21 C15_21 -52.3(7) . . . . ?
N3_21 C6_21 C7_21 C8_21 50.1(8) . . . . ?
N4_21 P1_21 N1_21 U1A -141.7(17) . . . . ?
N4_21 P1_21 N2_21 C1_21 40.2(7) . . . . ?
N4_21 P1_21 N2_21 C5_21 -172.5(6) . . . . ?
N4_21 P1_21 N3_21 C6_21 -88.0(6) . . . . ?
N4_21 P1_21 N3_21 C10_21 78.7(5) . . . . ?
N4_21 C11_21 C12_21 C13_21 51.5(8) . . . . ?
C1_21 N2_21 C5_21 C4_21 -57.6(7) . . . . ?
C1_21 C2_21 C3_21 C4_21 55.8(8) . . . . ?
C2_21 C3_21 C4_21 C5_21 -55.1(8) . . . . ?
C3_21 C4_21 C5_21 N2_21 54.5(8) . . . . ?
C5_21 N2_21 C1_21 C2_21 58.5(7) . . . . ?
C6_21 N3_21 C10_21 C9_21 42.9(6) . . . . ?
C6_21 C7_21 C8_21 C9_21 -54.2(8) . . . . ?
C7_21 C8_21 C9_21 C10_21 51.9(9) . . . . ?
C8_21 C9_21 C10_21 N3_21 -45.5(9) . . . . ?
C10_21 N3_21 C6_21 C7_21 -45.3(6) . . . . ?
C11_21 N4_21 C15_21 C14_21 49.3(7) . . . . ?
C11_21 C12_21 C13_21 C14_21 -53.2(9) . . . . ?
C12_21 C13_21 C14_21 C15_21 52.1(9) . . . . ?
C13_21 C14_21 C15_21 N4_21 -49.4(9) . . . . ?
C15_21 N4_21 C11_21 C12_21 -50.4(7) . . . . ?
P1_25 N2_25 C1_25 C2_25 -158.7(5) . . . . ?
P1_25 N2_25 C5_25 C4_25 159.4(5) . . . . ?
P1_25 N3_25 C6_25 C7_25 132.9(7) . . . . ?
P1_25 N3_25 C10_25 C9_25 -134.8(8) . . . . ?
P1_25 N4_25 C11_25 C12_25 -130.2(7) . . . . ?
P1_25 N4_25 C15_25 C14_25 131.4(8) . . . . ?
N1_25 P1_25 N2_25 C1_25 -68.2(6) . . . . ?
N1_25 P1_25 N2_25 C5_25 72.5(6) . . . . ?
N1_25 P1_25 N3_25 C6_25 12.5(7) . . . . ?
N1_25 P1_25 N3_25 C10_25 -171.6(6) . . . . ?
N1_25 P1_25 N4_25 C11_25 -20.1(7) . . . . ?
N1_25 P1_25 N4_25 C15_25 161.0(6) . . . . ?
N2_25 P1_25 N1_25 U1A -27.8(17) . . . . ?
N2_25 P1_25 N3_25 C6_25 139.4(6) . . . . ?
N2_25 P1_25 N3_25 C10_25 -44.7(6) . . . . ?
N2_25 P1_25 N4_25 C11_25 -146.7(6) . . . . ?
N2_25 P1_25 N4_25 C15_25 34.3(6) . . . . ?
N2_25 C1_25 C2_25 C3_25 -56.9(7) . . . . ?
N3_25 P1_25 N1_25 U1A 90.8(16) . . . . ?
N3_25 P1_25 N2_25 C1_25 168.1(5) . . . . ?
N3_25 P1_25 N2_25 C5_25 -51.2(6) . . . . ?
N3_25 P1_25 N4_25 C11_25 104.6(6) . . . . ?
N3_25 P1_25 N4_25 C15_25 -74.3(6) . . . . ?
N3_25 C6_25 C7_25 C8_25 48.8(8) . . . . ?
N4_25 P1_25 N1_25 U1A -146.3(16) . . . . ?
N4_25 P1_25 N2_25 C1_25 54.6(6) . . . . ?
N4_25 P1_25 N2_25 C5_25 -164.7(6) . . . . ?
N4_25 P1_25 N3_25 C6_25 -111.7(6) . . . . ?
N4_25 P1_25 N3_25 C10_25 64.3(6) . . . . ?
N4_25 C11_25 C12_25 C13_25 -50.7(8) . . . . ?
C1_25 N2_25 C5_25 C4_25 -58.3(6) . . . . ?
C1_25 C2_25 C3_25 C4_25 56.0(8) . . . . ?
C2_25 C3_25 C4_25 C5_25 -55.3(8) . . . . ?
C3_25 C4_25 C5_25 N2_25 55.3(7) . . . . ?
C5_25 N2_25 C1_25 C2_25 59.1(6) . . . . ?
C6_25 N3_25 C10_25 C9_25 41.1(7) . . . . ?
C6_25 C7_25 C8_25 C9_25 -53.6(9) . . . . ?
C7_25 C8_25 C9_25 C10_25 51.6(9) . . . . ?
C8_25 C9_25 C10_25 N3_25 -44.7(9) . . . . ?
C10_25 N3_25 C6_25 C7_25 -43.3(7) . . . . ?
C11_25 N4_25 C15_25 C14_25 -47.6(7) . . . . ?
C11_25 C12_25 C13_25 C14_25 53.1(9) . . . . ?
C12_25 C13_25 C14_25 C15_25 -51.7(9) . . . . ?
C13_25 C14_25 C15_25 N4_25 48.2(9) . . . . ?
C15_25 N4_25 C11_25 C12_25 48.8(7) . . . . ?
P1_26 N2_26 C1_26 C2_26 -151.8(6) . . . . ?
P1_26 N2_26 C5_26 C4_26 152.5(6) . . . . ?
P1_26 N3_26 C6_26 C7_26 -148.5(7) . . . . ?
P1_26 N3_26 C10_26 C9_26 151.1(7) . . . . ?
P1_26 N4_26 C11_26 C12_26 -132.7(7) . . . . ?
P1_26 N4_26 C15_26 C14_26 133.7(7) . . . . ?
N1_26 P1_26 N2_26 C1_26 -74.6(6) . . . . ?
N1_26 P1_26 N2_26 C5_26 74.0(6) . . . . ?
N1_26 P1_26 N3_26 C6_26 22.9(7) . . . . ?
N1_26 P1_26 N3_26 C10_26 -171.0(6) . . . . ?
N1_26 P1_26 N4_26 C11_26 -5.8(7) . . . . ?
N1_26 P1_26 N4_26 C15_26 172.9(6) . . . . ?
N2_26 P1_26 N1_26 U1A -51.9(14) . . . . ?
N2_26 P1_26 N3_26 C6_26 150.5(6) . . . . ?
N2_26 P1_26 N3_26 C10_26 -43.3(7) . . . . ?
N2_26 P1_26 N4_26 C11_26 -133.1(6) . . . . ?
N2_26 P1_26 N4_26 C15_26 45.6(7) . . . . ?
N2_26 C1_26 C2_26 C3_26 -55.9(8) . . . . ?
N3_26 P1_26 N1_26 U1A 67.2(14) . . . . ?
N3_26 P1_26 N2_26 C1_26 161.5(6) . . . . ?
N3_26 P1_26 N2_26 C5_26 -49.9(6) . . . . ?
N3_26 P1_26 N4_26 C11_26 118.1(6) . . . . ?
N3_26 P1_26 N4_26 C15_26 -63.2(7) . . . . ?
N3_26 C6_26 C7_26 C8_26 -49.5(8) . . . . ?
N4_26 P1_26 N1_26 U1A -170.8(13) . . . . ?
N4_26 P1_26 N2_26 C1_26 48.4(6) . . . . ?
N4_26 P1_26 N2_26 C5_26 -163.0(6) . . . . ?
N4_26 P1_26 N3_26 C6_26 -100.4(6) . . . . ?
N4_26 P1_26 N3_26 C10_26 65.7(6) . . . . ?
N4_26 C11_26 C12_26 C13_26 -50.5(9) . . . . ?
C1_26 N2_26 C5_26 C4_26 -57.5(7) . . . . ?
C1_26 C2_26 C3_26 C4_26 55.7(8) . . . . ?
C2_26 C3_26 C4_26 C5_26 -55.1(8) . . . . ?
C3_26 C4_26 C5_26 N2_26 54.5(8) . . . . ?
C5_26 N2_26 C1_26 C2_26 58.3(7) . . . . ?
C6_26 N3_26 C10_26 C9_26 -42.6(8) . . . . ?
C6_26 C7_26 C8_26 C9_26 53.8(9) . . . . ?
C7_26 C8_26 C9_26 C10_26 -51.9(9) . . . . ?
C8_26 C9_26 C10_26 N3_26 45.6(9) . . . . ?
C10_26 N3_26 C6_26 C7_26 44.6(7) . . . . ?
C11_26 N4_26 C15_26 C14_26 -47.6(7) . . . . ?
C11_26 C12_26 C13_26 C14_26 53.3(9) . . . . ?
C12_26 C13_26 C14_26 C15_26 -52.2(9) . . . . ?
C13_26 C14_26 C15_26 N4_26 48.5(9) . . . . ?
C15_26 N4_26 C11_26 C12_26 48.5(7) . . . . ?
P1_1 N2_1 C1_1 C2_1 -158.6(5) . . . . ?
P1_1 N2_1 C5_1 C4_1 159.7(5) . . . . ?
P1_1 N3_1 C6_1 C7_1 -162.1(5) . . . . ?
P1_1 N3_1 C10_1 C9_1 165.3(5) . . . . ?
P1_1 N4_1 C11_1 C12_1 -128.2(6) . . . . ?
P1_1 N4_1 C15_1 C14_1 129.2(6) . . . . ?
N1_1 P1_1 N2_1 C1_1 -70.0(5) . . . . ?
N1_1 P1_1 N2_1 C5_1 70.2(5) . . . . ?
N1_1 P1_1 N3_1 C6_1 33.9(5) . . . . ?
N1_1 P1_1 N3_1 C10_1 -176.4(5) . . . . ?
N1_1 P1_1 N4_1 C11_1 -11.3(6) . . . . ?
N1_1 P1_1 N4_1 C15_1 171.0(5) . . . . ?
N2_1 P1_1 N1_1 U1A -13.3(13) . . . . ?
N2_1 P1_1 N1_1 U1B -13.3(13) . . . . ?
N2_1 P1_1 N3_1 C6_1 161.2(5) . . . . ?
N2_1 P1_1 N3_1 C10_1 -49.2(5) . . . . ?
N2_1 P1_1 N4_1 C11_1 -138.8(5) . . . . ?
N2_1 P1_1 N4_1 C15_1 43.6(5) . . . . ?
N2_1 C1_1 C2_1 C3_1 -57.2(7) . . . . ?
N3_1 P1_1 N1_1 U1A 105.4(12) . . . . ?
N3_1 P1_1 N1_1 U1B 105.4(12) . . . . ?
N3_1 P1_1 N2_1 C1_1 166.5(5) . . . . ?
N3_1 P1_1 N2_1 C5_1 -53.3(5) . . . . ?
N3_1 P1_1 N4_1 C11_1 112.8(5) . . . . ?
N3_1 P1_1 N4_1 C15_1 -64.8(5) . . . . ?
N3_1 C6_1 C7_1 C8_1 -50.7(8) . . . . ?
N4_1 P1_1 N1_1 U1A -132.5(12) . . . . ?
N4_1 P1_1 N1_1 U1B -132.5(12) . . . . ?
N4_1 P1_1 N2_1 C1_1 53.6(5) . . . . ?
N4_1 P1_1 N2_1 C5_1 -166.2(5) . . . . ?
N4_1 P1_1 N3_1 C6_1 -90.0(5) . . . . ?
N4_1 P1_1 N3_1 C10_1 59.7(5) . . . . ?
N4_1 C11_1 C12_1 C13_1 -51.2(8) . . . . ?
C1_1 N2_1 C5_1 C4_1 -58.4(6) . . . . ?
C1_1 C2_1 C3_1 C4_1 56.0(8) . . . . ?
C2_1 C3_1 C4_1 C5_1 -55.1(8) . . . . ?
C3_1 C4_1 C5_1 N2_1 55.4(7) . . . . ?
C5_1 N2_1 C1_1 C2_1 59.5(6) . . . . ?
C6_1 N3_1 C10_1 C9_1 -44.9(7) . . . . ?
C6_1 C7_1 C8_1 C9_1 53.5(9) . . . . ?
C7_1 C8_1 C9_1 C10_1 -51.8(9) . . . . ?
C8_1 C9_1 C10_1 N3_1 47.2(9) . . . . ?
C10_1 N3_1 C6_1 C7_1 46.6(7) . . . . ?
C11_1 N4_1 C15_1 C14_1 -48.5(7) . . . . ?
C11_1 C12_1 C13_1 C14_1 53.6(8) . . . . ?
C12_1 C13_1 C14_1 C15_1 -52.4(9) . . . . ?
C13_1 C14_1 C15_1 N4_1 49.0(8) . . . . ?
C15_1 N4_1 C11_1 C12_1 49.6(7) . . . . ?
P1_22 N2_22 C1_22 C2_22 -155.6(6) . . . . ?
P1_22 N2_22 C5_22 C4_22 156.4(6) . . . . ?
P1_22 N3_22 C6_22 C7_22 123.6(10) . . . . ?
P1_22 N3_22 C10_22 C9_22 -125.4(11) . . . . ?
P1_22 N4_22 C11_22 C12_22 145.1(9) . . . . ?
P1_22 N4_22 C15_22 C14_22 -146.7(9) . . . . ?
N1_22 P1_22 N2_22 C1_22 -104.0(9) . . . . ?
N1_22 P1_22 N2_22 C5_22 40.1(10) . . . . ?
N1_22 P1_22 N3_22 C6_22 11.5(9) . . . . ?
N1_22 P1_22 N3_22 C10_22 178.7(9) . . . . ?
N1_22 P1_22 N4_22 C11_22 -19.5(11) . . . . ?
N1_22 P1_22 N4_22 C15_22 176.8(11) . . . . ?
N2_22 P1_22 N1_22 U1B -2.2(15) . . . . ?
N2_22 P1_22 N3_22 C6_22 138.9(9) . . . . ?
N2_22 P1_22 N3_22 C10_22 -53.9(9) . . . . ?
N2_22 P1_22 N4_22 C11_22 -146.5(11) . . . . ?
N2_22 P1_22 N4_22 C15_22 49.8(11) . . . . ?
N2_22 C1_22 C2_22 C3_22 -56.5(8) . . . . ?
N3_22 P1_22 N1_22 U1B 116.9(15) . . . . ?
N3_22 P1_22 N2_22 C1_22 132.1(9) . . . . ?
N3_22 P1_22 N2_22 C5_22 -83.8(9) . . . . ?
N3_22 P1_22 N4_22 C11_22 104.7(11) . . . . ?
N3_22 P1_22 N4_22 C15_22 -59.0(11) . . . . ?
N3_22 C6_22 C7_22 C8_22 49.7(8) . . . . ?
N4_22 P1_22 N1_22 U1B -120.8(15) . . . . ?
N4_22 P1_22 N2_22 C1_22 18.8(9) . . . . ?
N4_22 P1_22 N2_22 C5_22 163.0(9) . . . . ?
N4_22 P1_22 N3_22 C6_22 -112.2(9) . . . . ?
N4_22 P1_22 N3_22 C10_22 55.1(9) . . . . ?
N4_22 C11_22 C12_22 C13_22 51.4(9) . . . . ?
C1_22 N2_22 C5_22 C4_22 -57.9(7) . . . . ?
C1_22 C2_22 C3_22 C4_22 55.9(8) . . . . ?
C2_22 C3_22 C4_22 C5_22 -55.3(8) . . . . ?
C3_22 C4_22 C5_22 N2_22 55.0(8) . . . . ?
C5_22 N2_22 C1_22 C2_22 58.7(7) . . . . ?
C6_22 N3_22 C10_22 C9_22 42.0(7) . . . . ?
C6_22 C7_22 C8_22 C9_22 -53.9(9) . . . . ?
C7_22 C8_22 C9_22 C10_22 51.6(9) . . . . ?
C8_22 C9_22 C10_22 N3_22 -45.0(9) . . . . ?
C10_22 N3_22 C6_22 C7_22 -44.4(7) . . . . ?
C11_22 N4_22 C15_22 C14_22 49.1(8) . . . . ?
C11_22 C12_22 C13_22 C14_22 -53.2(9) . . . . ?
C12_22 C13_22 C14_22 C15_22 52.1(9) . . . . ?
C13_22 C14_22 C15_22 N4_22 -49.3(9) . . . . ?
C15_22 N4_22 C11_22 C12_22 -50.1(8) . . . . ?
P1_23 N2_23 C1_23 C2_23 -155.2(6) . . . . ?
P1_23 N2_23 C5_23 C4_23 156.1(6) . . . . ?
P1_23 N3_23 C6_23 C7_23 138.3(10) . . . . ?
P1_23 N3_23 C10_23 C9_23 -140.5(11) . . . . ?
P1_23 N4_23 C11_23 C12_23 -146.8(8) . . . . ?
P1_23 N4_23 C15_23 C14_23 148.5(9) . . . . ?
N1_23 P1_23 N2_23 C1_23 -169.9(9) . . . . ?
N1_23 P1_23 N2_23 C5_23 -25.3(10) . . . . ?
N1_23 P1_23 N3_23 C6_23 72.1(11) . . . . ?
N1_23 P1_23 N3_23 C10_23 -106.3(11) . . . . ?
N1_23 P1_23 N4_23 C11_23 49.4(10) . . . . ?
N1_23 P1_23 N4_23 C15_23 -148.9(10) . . . . ?
N2_23 P1_23 N1_23 U1B -45.5(16) . . . . ?
N2_23 P1_23 N3_23 C6_23 -160.4(11) . . . . ?
N2_23 P1_23 N3_23 C10_23 21.2(11) . . . . ?
N2_23 P1_23 N4_23 C11_23 -77.5(10) . . . . ?
N2_23 P1_23 N4_23 C15_23 84.2(10) . . . . ?
N2_23 C1_23 C2_23 C3_23 -56.5(8) . . . . ?
N3_23 P1_23 N1_23 U1B 73.7(16) . . . . ?
N3_23 P1_23 N2_23 C1_23 66.0(9) . . . . ?
N3_23 P1_23 N2_23 C5_23 -149.4(9) . . . . ?
N3_23 P1_23 N4_23 C11_23 173.7(10) . . . . ?
N3_23 P1_23 N4_23 C15_23 -24.6(10) . . . . ?
N3_23 C6_23 C7_23 C8_23 48.9(9) . . . . ?
N4_23 P1_23 N1_23 U1B -163.9(15) . . . . ?
N4_23 P1_23 N2_23 C1_23 -47.3(9) . . . . ?
N4_23 P1_23 N2_23 C5_23 97.3(9) . . . . ?
N4_23 P1_23 N3_23 C6_23 -51.5(11) . . . . ?
N4_23 P1_23 N3_23 C10_23 130.1(11) . . . . ?
N4_23 C11_23 C12_23 C13_23 -51.5(9) . . . . ?
C1_23 N2_23 C5_23 C4_23 -57.8(7) . . . . ?
C1_23 C2_23 C3_23 C4_23 55.9(8) . . . . ?
C2_23 C3_23 C4_23 C5_23 -55.2(8) . . . . ?
C3_23 C4_23 C5_23 N2_23 54.8(8) . . . . ?
C5_23 N2_23 C1_23 C2_23 58.7(7) . . . . ?
C6_23 N3_23 C10_23 C9_23 41.1(8) . . . . ?
C6_23 C7_23 C8_23 C9_23 -53.8(9) . . . . ?
C7_23 C8_23 C9_23 C10_23 51.7(9) . . . . ?
C8_23 C9_23 C10_23 N3_23 -44.7(9) . . . . ?
C10_23 N3_23 C6_23 C7_23 -43.3(7) . . . . ?
C11_23 N4_23 C15_23 C14_23 -49.1(8) . . . . ?
C11_23 C12_23 C13_23 C14_23 53.2(9) . . . . ?
C12_23 C13_23 C14_23 C15_23 -52.1(9) . . . . ?
C13_23 C14_23 C15_23 N4_23 49.3(9) . . . . ?
C15_23 N4_23 C11_23 C12_23 50.2(8) . . . . ?
P1_24 N2_24 C1_24 C2_24 -157.2(6) . . . . ?
P1_24 N2_24 C5_24 C4_24 158.1(6) . . . . ?
P1_24 N3_24 C6_24 C7_24 118.2(10) . . . . ?
P1_24 N3_24 C10_24 C9_24 -119.6(10) . . . . ?
P1_24 N4_24 C11_24 C12_24 -139.2(9) . . . . ?
P1_24 N4_24 C15_24 C14_24 140.6(10) . . . . ?
N1_24 P1_24 N2_24 C1_24 -76.4(10) . . . . ?
N1_24 P1_24 N2_24 C5_24 65.8(10) . . . . ?
N1_24 P1_24 N3_24 C6_24 35.4(9) . . . . ?
N1_24 P1_24 N3_24 C10_24 -162.2(9) . . . . ?
N1_24 P1_24 N4_24 C11_24 16.6(11) . . . . ?
N1_24 P1_24 N4_24 C15_24 -172.6(11) . . . . ?
N2_24 P1_24 N1_24 U1B -65.2(16) . . . . ?
N2_24 P1_24 N3_24 C6_24 162.5(8) . . . . ?
N2_24 P1_24 N3_24 C10_24 -35.0(9) . . . . ?
N2_24 P1_24 N4_24 C11_24 -110.3(11) . . . . ?
N2_24 P1_24 N4_24 C15_24 60.4(11) . . . . ?
N2_24 C1_24 C2_24 C3_24 -56.8(8) . . . . ?
N3_24 P1_24 N1_24 U1B 53.6(16) . . . . ?
N3_24 P1_24 N2_24 C1_24 159.9(10) . . . . ?
N3_24 P1_24 N2_24 C5_24 -57.9(10) . . . . ?
N3_24 P1_24 N4_24 C11_24 141.0(11) . . . . ?
N3_24 P1_24 N4_24 C15_24 -48.2(11) . . . . ?
N3_24 C6_24 C7_24 C8_24 49.9(8) . . . . ?
N4_24 P1_24 N1_24 U1B 176.1(15) . . . . ?
N4_24 P1_24 N2_24 C1_24 46.6(10) . . . . ?
N4_24 P1_24 N2_24 C5_24 -171.2(10) . . . . ?
N4_24 P1_24 N3_24 C6_24 -88.5(9) . . . . ?
N4_24 P1_24 N3_24 C10_24 73.9(9) . . . . ?
N4_24 C11_24 C12_24 C13_24 -51.0(9) . . . . ?
C1_24 N2_24 C5_24 C4_24 -58.0(7) . . . . ?
C1_24 C2_24 C3_24 C4_24 56.0(8) . . . . ?
C2_24 C3_24 C4_24 C5_24 -55.2(8) . . . . ?
C3_24 C4_24 C5_24 N2_24 55.0(8) . . . . ?
C5_24 N2_24 C1_24 C2_24 59.0(7) . . . . ?
C6_24 N3_24 C10_24 C9_24 43.1(7) . . . . ?
C6_24 C7_24 C8_24 C9_24 -53.6(9) . . . . ?
C7_24 C8_24 C9_24 C10_24 51.5(9) . . . . ?
C8_24 C9_24 C10_24 N3_24 -45.7(9) . . . . ?
C10_24 N3_24 C6_24 C7_24 -45.3(6) . . . . ?
C11_24 N4_24 C15_24 C14_24 -48.4(8) . . . . ?
C11_24 C12_24 C13_24 C14_24 53.2(9) . . . . ?
C12_24 C13_24 C14_24 C15_24 -52.1(9) . . . . ?
C13_24 C14_24 C15_24 N4_24 48.9(9) . . . . ?
C15_24 N4_24 C11_24 C12_24 49.4(8) . . . . ?

loop_
_smtbx_masks_void_nr
_smtbx_masks_void_average_x
_smtbx_masks_void_average_y
_smtbx_masks_void_average_z
_smtbx_masks_void_volume
_smtbx_masks_void_count_electrons
_smtbx_masks_void_content
1 -0.736 0.000 0.500 794.2 161.4 '4 C5,2 H10,2 O1'
2 -0.240 0.368 0.430 134.2 37.1 '0.5 C5,1 H10,1 O1'
3 -0.409 0.500 0.000 794.2 161.4 '4 C5,2 H10,2 O1'
4 0.240 0.632 0.570 134.2 45.4 '0.5 C5,1 H10,1 O1'
5 0.260 0.132 0.930 134.2 36.3 '0.5 C5,1 H10,1 O1'
6 0.740 0.868 0.070 134.2 46.2 '0.5 C5,1 H10,1 O1'
